data_4075959
loop_
_publ_author_name
'Wei, Qiao-Hua'
'Zhang, Li-Yi'
'Yin, Gang-Qiang'
'Shi, Lin-Xi'
'Chen, Zhong-Ning'

_publ_section_title
;
 Luminescent Au6Ag13Cage Compounds of Arylacetylides, Metastable
 Intermediates to Au5Ag8Complexes of {1,2,3-C6(C6H4R-4)3}3-(R = H, CH3,
 But)
;
_journal_issue 16
_journal_name_full Organometallics
_journal_page_first 3818
_journal_paper_doi 10.1021/om050363d
_journal_volume 24
_journal_year 2005
_chemical_formula_sum 'C187 H138 Ag13 Au6 Cl0 F30 N0 O P6 Sb5'
_chemical_formula_weight 6349.65
_chemical_name_systematic
; 
 ? 
;
_space_group_IT_number 14
_symmetry_cell_setting monoclinic
_symmetry_space_group_name_Hall '-P 2ybc'
_symmetry_space_group_name_H-M 'P 1 21/c 1'
_atom_sites_solution_hydrogens geom
_atom_sites_solution_primary direct
_atom_sites_solution_secondary difmap
_audit_creation_method SHELXL-97
_cell_angle_alpha 90.00
_cell_angle_beta 91.52(3)
_cell_angle_gamma 90.00
_cell_formula_units_Z 4
_cell_length_a 23.281(5)
_cell_length_b 21.627(4)
_cell_length_c 42.693(9)
_cell_measurement_temperature 293(2)
_cell_volume 21488(8)
_computing_cell_refinement 'Bruker XSCANS'
_computing_data_collection 'Bruker XSCANS'
_computing_data_reduction 'Bruker SHELXTL'
_computing_molecular_graphics 'Bruker SHELXTL'
_computing_publication_material 'Bruker SHELXTL'
_computing_structure_refinement 'SHELXL-97 (Sheldrick, 1997)'
_computing_structure_solution 'SHELXS-97 (Sheldrick, 1990)'
_diffrn_ambient_temperature 293(2)
_diffrn_measured_fraction_theta_full 0.974
_diffrn_measured_fraction_theta_max 0.974
_diffrn_measurement_device_type 'Bruker P4'
_diffrn_measurement_method '\w scans'
_diffrn_radiation_monochromator graphite
_diffrn_radiation_source 'fine-focus sealed tube'
_diffrn_radiation_type MoK\a
_diffrn_radiation_wavelength 0.80000
_diffrn_reflns_av_R_equivalents 0.0000
_diffrn_reflns_av_sigmaI/netI 0.0338
_diffrn_reflns_limit_h_max 23
_diffrn_reflns_limit_h_min 0
_diffrn_reflns_limit_k_max 21
_diffrn_reflns_limit_k_min 0
_diffrn_reflns_limit_l_max 42
_diffrn_reflns_limit_l_min -42
_diffrn_reflns_number 21876
_diffrn_reflns_theta_full 23.56
_diffrn_reflns_theta_max 23.56
_diffrn_reflns_theta_min 1.45
_exptl_absorpt_coefficient_mu 5.961
_exptl_absorpt_correction_type none
_exptl_crystal_density_diffrn 1.963
_exptl_crystal_density_method 'not measured'
_exptl_crystal_F_000 11872
_refine_diff_density_max 2.540
_refine_diff_density_min -3.562
_refine_diff_density_rms 0.291
_refine_ls_extinction_coef 0.000156(14)
_refine_ls_extinction_expression Fc^*^=kFc[1+0.001xFc^2^\l^3^/sin(2\q)]^-1/4^
_refine_ls_extinction_method SHELXL
_refine_ls_goodness_of_fit_ref 1.181
_refine_ls_hydrogen_treatment constr
_refine_ls_matrix_type fullcycle
_refine_ls_number_parameters 1415
_refine_ls_number_reflns 21876
_refine_ls_number_restraints 216
_refine_ls_restrained_S_all 1.179
_refine_ls_R_factor_all 0.1104
_refine_ls_R_factor_gt 0.0892
_refine_ls_shift/su_max 0.002
_refine_ls_shift/su_mean 0.000
_refine_ls_structure_factor_coef Fsqd
_refine_ls_weighting_details 'calc w=1/[\s^2^(Fo^2^)+(0.1350P)^2^+375.0000P] where P=(Fo^2^+2Fc^2^)/3'
_refine_ls_weighting_scheme calc
_refine_ls_wR_factor_gt 0.2638
_refine_ls_wR_factor_ref 0.2785
_reflns_number_gt 15936
_reflns_number_total 21876
_reflns_threshold_expression >2sigma(I)
_cod_data_source_file om050363dsi20050509_062135.cif
_cod_data_source_block compound_1a(SbF6)5
_cod_depositor_comments
;
The following automatic conversions were performed:

'_symmetry_cell_setting' value 'Monoclinic' changed to 'monoclinic'
according to /home/saulius/struct/CIF-dictionaries/cif_core.dic
dictionary named 'cif_core.dic' version 2.4.1 from 2010-06-29.

Automatic conversion script
Id: cif_fix_values 1715 2011-07-08 13:25:40Z adriana 
;
_cod_original_cell_volume 21488(7)
_cod_original_sg_symbol_H-M P2(1)/c
_cod_database_code 4075959

loop_
_symmetry_equiv_pos_as_xyz
'x, y, z'
'-x, y+1/2, -z+1/2'
'-x, -y, -z'
'x, -y-1/2, z-1/2'

loop_
_atom_site_label
_atom_site_type_symbol
_atom_site_fract_x
_atom_site_fract_y
_atom_site_fract_z
_atom_site_U_iso_or_equiv
_atom_site_adp_type
_atom_site_occupancy
_atom_site_symmetry_multiplicity
_atom_site_calc_flag
_atom_site_refinement_flags
Au1 Au 0.12217(4) 0.05078(5) 0.12317(2) 0.0778(3) Uani 1 1 d .
Au2 Au 0.16757(5) 0.02179(6) 0.04995(3) 0.0988(4) Uani 1 1 d .
Au3 Au 0.31883(5) 0.02371(6) 0.02978(3) 0.0946(4) Uani 1 1 d .
Au4 Au 0.42129(5) 0.04682(5) 0.08926(3) 0.0852(4) Uani 1 1 d .
Au5 Au 0.36983(6) 0.07802(8) 0.16927(4) 0.1237(5) Uani 1 1 d .
Au6 Au 0.23395(6) 0.06491(8) 0.18521(4) 0.1251(5) Uani 1 1 d .
Ag1 Ag 0.12507(8) 0.13631(8) 0.17620(4) 0.0704(5) Uani 1 1 d .
Ag2 Ag 0.12905(7) -0.01199(8) 0.18564(4) 0.0679(5) Uani 1 1 d .
Ag3 Ag 0.19738(8) 0.14908(9) 0.08683(5) 0.0780(6) Uani 1 1 d .
Ag4 Ag 0.20887(7) -0.07117(9) 0.10589(5) 0.0732(5) Uani 1 1 d .
Ag5 Ag 0.22260(9) 0.08413(10) -0.00501(4) 0.0799(6) Uani 1 1 d .
Ag6 Ag 0.22777(8) -0.06300(9) 0.00822(4) 0.0738(5) Uani 1 1 d .
Ag7 Ag 0.33266(8) -0.06852(9) 0.08943(4) 0.0708(5) Uani 1 1 d .
Ag8 Ag 0.32504(8) 0.14639(9) 0.07307(4) 0.0735(5) Uani 1 1 d .
Ag9 Ag 0.46142(7) 0.14191(9) 0.13793(5) 0.0753(6) Uani 1 1 d .
Ag10 Ag 0.46363(7) -0.00325(9) 0.15021(5) 0.0750(6) Uani 1 1 d .
Ag11 Ag 0.27951(8) 0.17147(9) 0.13902(4) 0.0771(6) Uani 1 1 d .
Ag12 Ag 0.29681(8) -0.04825(9) 0.15660(4) 0.0716(5) Uani 1 1 d .
Ag13 Ag 0.2734(2) 0.0471(2) 0.10812(12) 0.2070(19) Uani 1 1 d .
Sb1 Sb 0.80307(8) 0.42634(11) -0.31971(5) 0.1008(7) Uani 1 1 d D
F11 F 0.8050(8) 0.3419(9) -0.3332(6) 0.169(9) Uani 1 1 d D
F12 F 0.8582(8) 0.4199(13) -0.2864(4) 0.187(12) Uani 1 1 d D
F13 F 0.7979(8) 0.5090(9) -0.3068(5) 0.159(8) Uani 1 1 d D
F14 F 0.7508(8) 0.4430(11) -0.3537(4) 0.162(9) Uani 1 1 d D
F15 F 0.8633(8) 0.4489(11) -0.3477(5) 0.174(10) Uani 1 1 d D
F16 F 0.7410(7) 0.4057(11) -0.2953(5) 0.163(9) Uani 1 1 d D
Sb2 Sb 0.9361(3) -0.0708(2) -0.40727(10) 0.252(3) Uani 1 1 d D
F21 F 0.918(2) -0.1568(13) -0.4023(11) 0.51(4) Uiso 1 1 d D
F22 F 0.8908(18) -0.051(2) -0.4430(8) 0.61(6) Uiso 1 1 d D
F23 F 0.9532(17) 0.0144(11) -0.4083(9) 0.34(2) Uiso 1 1 d D
F24 F 0.9906(12) -0.0833(16) -0.3729(6) 0.271(16) Uiso 1 1 d D
F25 F 1.0031(13) -0.0868(18) -0.4319(8) 0.33(2) Uiso 1 1 d D
F26 F 0.8806(13) -0.0549(17) -0.3769(7) 0.31(2) Uiso 1 1 d D
Sb3 Sb 0.54830(16) -0.03199(14) -0.35085(9) 0.1675(13) Uani 1 1 d D
F31 F 0.6276(11) -0.0090(18) -0.3484(9) 0.37(3) Uiso 1 1 d D
F32 F 0.5440(16) -0.0700(16) -0.3900(6) 0.32(2) Uiso 1 1 d D
F33 F 0.4709(11) -0.0572(17) -0.3513(9) 0.33(2) Uiso 1 1 d D
F34 F 0.5384(15) 0.0122(15) -0.3122(6) 0.300(19) Uiso 1 1 d D
F35 F 0.5230(14) 0.0458(11) -0.3690(8) 0.285(18) Uiso 1 1 d D
F36 F 0.5690(16) -0.0995(13) -0.3257(8) 0.33(2) Uiso 1 1 d D
P1 P 0.0475(3) 0.1343(3) 0.21167(16) 0.0697(17) Uani 1 1 d .
P2 P 0.0422(3) -0.0059(3) 0.21413(15) 0.0621(16) Uani 1 1 d .
P3 P 0.5545(3) 0.1379(3) 0.16450(15) 0.0703(17) Uani 1 1 d .
P4 P 0.5673(3) 0.0001(3) 0.15156(15) 0.0683(17) Uani 1 1 d .
P5 P 0.1856(3) 0.0567(3) -0.05653(15) 0.0729(18) Uani 1 1 d .
P6 P 0.2101(3) -0.0805(3) -0.04676(15) 0.0769(19) Uani 1 1 d .
C1 C 0.0000(11) 0.0659(9) 0.2073(7) 0.079(7) Uani 1 1 d .
C2 C 0.6035(9) 0.0773(11) 0.1489(5) 0.070(6) Uani 1 1 d .
C3 C 0.2201(10) -0.0134(10) -0.0731(5) 0.067(6) Uani 1 1 d .
C11 C -0.0011(8) 0.2003(7) 0.2053(5) 0.099(9) Uani 1 1 d G
C12 C -0.0544(9) 0.1944(8) 0.1901(7) 0.156(17) Uani 1 1 d G
C13 C -0.0881(8) 0.2465(11) 0.1844(8) 0.23(3) Uani 1 1 d G
C14 C -0.0686(10) 0.3044(9) 0.1939(7) 0.16(2) Uani 1 1 d G
C15 C -0.0153(12) 0.3103(6) 0.2091(6) 0.144(16) Uani 1 1 d G
C16 C 0.0184(9) 0.2583(9) 0.2148(5) 0.136(13) Uani 1 1 d G
C21 C 0.0704(10) 0.1417(8) 0.2531(4) 0.100(10) Uani 1 1 d G
C22 C 0.1287(9) 0.1472(9) 0.2605(5) 0.122(12) Uani 1 1 d G
C23 C 0.1471(8) 0.1534(11) 0.2916(6) 0.160(17) Uani 1 1 d G
C24 C 0.1072(12) 0.1541(12) 0.3152(4) 0.141(14) Uiso 1 1 d G
C25 C 0.0489(11) 0.1486(11) 0.3078(4) 0.130(12) Uiso 1 1 d G
C26 C 0.0305(8) 0.1424(9) 0.2767(5) 0.140(15) Uani 1 1 d G
C31 C -0.0073(7) -0.0679(6) 0.2028(5) 0.076(7) Uani 1 1 d G
C32 C -0.0569(8) -0.0578(7) 0.1847(6) 0.163(19) Uani 1 1 d G
C33 C -0.0913(8) -0.1075(10) 0.1755(6) 0.158(15) Uiso 1 1 d G
C34 C -0.0763(8) -0.1672(8) 0.1845(5) 0.119(11) Uani 1 1 d G
C35 C -0.0267(9) -0.1773(6) 0.2027(5) 0.095(9) Uani 1 1 d G
C36 C 0.0077(7) -0.1276(7) 0.2119(5) 0.108(10) Uani 1 1 d G
C41 C 0.0457(9) -0.0146(8) 0.2564(3) 0.097(9) Uani 1 1 d G
C42 C -0.0042(9) -0.0183(9) 0.2734(6) 0.147(18) Uani 1 1 d G
C43 C -0.0007(13) -0.0232(9) 0.3059(6) 0.16(2) Uani 1 1 d G
C44 C 0.0527(16) -0.0245(9) 0.3213(3) 0.18(3) Uani 1 1 d G
C45 C 0.1026(12) -0.0207(10) 0.3042(5) 0.20(3) Uani 1 1 d G
C46 C 0.0991(8) -0.0158(9) 0.2717(5) 0.131(14) Uani 1 1 d G
C51 C 0.5955(7) 0.2077(7) 0.1590(4) 0.086(8) Uani 1 1 d G
C52 C 0.5638(6) 0.2594(10) 0.1500(5) 0.097(9) Uani 1 1 d G
C53 C 0.5912(10) 0.3159(8) 0.1461(5) 0.126(11) Uiso 1 1 d G
C54 C 0.6502(11) 0.3207(8) 0.1513(5) 0.127(12) Uani 1 1 d G
C55 C 0.6819(7) 0.2689(11) 0.1603(5) 0.141(14) Uani 1 1 d G
C56 C 0.6545(7) 0.2124(9) 0.1642(5) 0.109(10) Uani 1 1 d G
C61 C 0.5541(7) 0.1241(11) 0.2060(3) 0.085(8) Uani 1 1 d G
C62 C 0.6053(6) 0.1128(13) 0.2224(4) 0.120(12) Uani 1 1 d G
C63 C 0.6046(9) 0.0974(14) 0.2540(5) 0.154(16) Uani 1 1 d G
C64 C 0.5526(13) 0.0935(14) 0.2692(4) 0.18(2) Uani 1 1 d G
C65 C 0.5014(9) 0.1048(14) 0.2528(5) 0.154(15) Uiso 1 1 d G
C66 C 0.5021(6) 0.1202(13) 0.2212(5) 0.146(17) Uani 1 1 d G
C71 C 0.5971(9) -0.0376(12) 0.1176(7) 0.083(8) Uani 1 1 d .
C72 C 0.6235(13) -0.1024(16) 0.1210(11) 0.140(15) Uani 1 1 d .
C73 C 0.6457(16) -0.129(2) 0.0927(10) 0.150(17) Uani 1 1 d .
C74 C 0.6360(14) -0.096(2) 0.0648(9) 0.139(16) Uani 1 1 d .
C75 C 0.6126(15) -0.0390(18) 0.0611(8) 0.125(13) Uani 1 1 d .
C76 C 0.5907(13) -0.0104(19) 0.0868(7) 0.119(12) Uani 1 1 d .
C81 C 0.5993(8) -0.0347(11) 0.1858(5) 0.090(8) Uani 1 1 d G
C82 C 0.6585(7) -0.0358(11) 0.1910(5) 0.104(10) Uani 1 1 d G
C83 C 0.6818(8) -0.0664(14) 0.2170(6) 0.163(16) Uiso 1 1 d G
C84 C 0.6459(13) -0.0958(15) 0.2378(5) 0.20(2) Uani 1 1 d G
C85 C 0.5868(12) -0.0947(14) 0.2326(6) 0.19(2) Uiso 1 1 d G
C86 C 0.5634(7) -0.0641(13) 0.2066(6) 0.166(16) Uiso 1 1 d G
C91 C 0.1970(8) 0.1152(9) -0.0867(4) 0.085(8) Uani 1 1 d G
C92 C 0.1781(10) 0.1745(11) -0.0799(4) 0.126(12) Uani 1 1 d G
C93 C 0.1831(11) 0.2215(8) -0.1019(7) 0.160(16) Uiso 1 1 d G
C94 C 0.2069(11) 0.2090(11) -0.1307(6) 0.18(2) Uani 1 1 d G
C95 C 0.2258(10) 0.1497(13) -0.1375(4) 0.152(16) Uani 1 1 d G
C96 C 0.2208(9) 0.1028(9) -0.1155(5) 0.118(11) Uani 1 1 d G
C100 C 0.1095(6) 0.0420(10) -0.0595(4) 0.084(8) Uani 1 1 d G
C102 C 0.0835(7) 0.0286(11) -0.0884(4) 0.108(10) Uani 1 1 d G
C103 C 0.0244(8) 0.0193(12) -0.0907(4) 0.124(11) Uiso 1 1 d G
C104 C -0.0086(6) 0.0234(13) -0.0641(6) 0.148(14) Uiso 1 1 d G
C105 C 0.0174(8) 0.0369(15) -0.0352(5) 0.18(2) Uani 1 1 d G
C106 C 0.0764(9) 0.0462(13) -0.0329(4) 0.132(13) Uani 1 1 d G
C111 C 0.1381(8) -0.1112(12) -0.0561(4) 0.105(10) Uani 1 1 d G
C112 C 0.1000(11) -0.1160(16) -0.0317(4) 0.158(17) Uani 1 1 d G
C113 C 0.0450(11) -0.139(2) -0.0373(6) 0.48(3) Uani 1 1 d G
C114 C 0.0281(9) -0.1576(18) -0.0674(8) 0.22(3) Uiso 1 1 d G
C115 C 0.0662(12) -0.1528(15) -0.0918(5) 0.21(3) Uani 1 1 d G
C116 C 0.1212(10) -0.1296(14) -0.0861(4) 0.159(17) Uani 1 1 d G
C121 C 0.2632(9) -0.1340(10) -0.0612(5) 0.099(9) Uani 1 1 d G
C122 C 0.2486(9) -0.1929(11) -0.0717(6) 0.170(17) Uiso 1 1 d G
C123 C 0.2914(13) -0.2339(8) -0.0804(6) 0.163(16) Uiso 1 1 d G
C124 C 0.3487(11) -0.2159(11) -0.0786(6) 0.138(13) Uiso 1 1 d G
C125 C 0.3633(8) -0.1570(12) -0.0681(5) 0.146(14) Uani 1 1 d G
C126 C 0.3205(10) -0.1160(8) -0.0594(5) 0.107(10) Uani 1 1 d G
C211 C 0.1137(10) 0.1444(14) 0.1193(6) 0.083(8) Uani 1 1 d .
C212 C 0.1001(10) 0.2007(13) 0.1182(6) 0.079(7) Uani 1 1 d .
C213 C 0.0875(11) 0.2626(10) 0.1175(7) 0.104(10) Uani 1 1 d G
C214 C 0.1267(12) 0.3031(17) 0.1047(10) 0.500 Uiso 1 1 d G
C215 C 0.1140(19) 0.3658(15) 0.1025(12) 0.500 Uiso 1 1 d G
C216 C 0.062(2) 0.3880(9) 0.1133(10) 0.23(3) Uiso 1 1 d G
C217 C 0.0229(13) 0.3474(14) 0.1262(8) 0.18(2) Uani 1 1 d G
C218 C 0.0356(9) 0.2847(12) 0.1283(6) 0.132(12) Uiso 1 1 d G
C221 C 0.1173(10) -0.0403(14) 0.1293(5) 0.080(8) Uani 1 1 d .
C222 C 0.1053(10) -0.0964(11) 0.1316(5) 0.071(7) Uani 1 1 d .
C223 C 0.0905(12) -0.1572(10) 0.1311(5) 0.099(9) Uani 1 1 d G
C224 C 0.1309(9) -0.2037(16) 0.1362(7) 0.186(19) Uiso 1 1 d G
C225 C 0.1139(15) -0.2653(13) 0.1356(8) 0.23(2) Uiso 1 1 d G
C226 C 0.0566(18) -0.2804(10) 0.1300(8) 0.177(17) Uiso 1 1 d G
C227 C 0.0162(11) -0.2339(16) 0.1249(7) 0.189(19) Uiso 1 1 d G
C228 C 0.0331(10) -0.1723(13) 0.1254(6) 0.142(13) Uiso 1 1 d G
C231 C 0.1587(10) 0.1133(14) 0.0395(6) 0.084(8) Uani 1 1 d .
C232 C 0.1466(15) 0.1611(14) 0.0281(7) 0.107(10) Uani 1 1 d .
C233 C 0.143(3) 0.223(3) 0.0158(8) 0.22(3) Uani 1 1 d G
C234 C 0.088(3) 0.225(3) 0.0023(12) 0.24(3) Uiso 1 1 d G
C235 C 0.066(2) 0.280(4) -0.0095(14) 0.500 Uiso 1 1 d G
C236 C 0.099(5) 0.334(3) -0.0076(17) 0.500 Uiso 1 1 d G
C237 C 0.154(4) 0.332(3) 0.006(2) 0.500 Uiso 1 1 d G
C238 C 0.176(2) 0.276(4) 0.0177(15) 0.500 Uiso 1 1 d G
C241 C 0.1687(10) -0.0746(17) 0.0519(5) 0.097(10) Uani 1 1 d .
C242 C 0.1605(13) -0.1305(12) 0.0513(6) 0.091(9) Uani 1 1 d .
C243 C 0.1467(15) -0.1825(11) 0.0543(7) 0.142(14) Uani 1 1 d G
C244 C 0.0915(13) -0.2046(16) 0.0481(8) 0.22(3) Uani 1 1 d G
C245 C 0.0815(15) -0.2679(18) 0.0465(9) 0.26(3) Uiso 1 1 d G
C246 C 0.127(2) -0.3091(11) 0.0512(11) 0.24(3) Uani 1 1 d G
C247 C 0.1819(17) -0.2870(14) 0.0574(11) 0.53(9) Uiso 1 1 d G
C248 C 0.1919(13) -0.2237(16) 0.0590(9) 0.26(4) Uani 1 1 d G
C251 C 0.3136(9) 0.1204(14) 0.0178(5) 0.079(8) Uani 1 1 d .
C252 C 0.3174(12) 0.1664(10) 0.0064(6) 0.080(8) Uani 1 1 d .
C253 C 0.3266(17) 0.2181(12) -0.0080(7) 0.137(13) Uani 1 1 d G
C254 C 0.2906(14) 0.2458(18) -0.0304(8) 0.23(3) Uani 1 1 d G
C255 C 0.3048(19) 0.3031(18) -0.0428(8) 0.21(2) Uiso 1 1 d G
C256 C 0.355(2) 0.3326(15) -0.0329(11) 0.25(3) Uiso 1 1 d G
C257 C 0.3911(17) 0.305(2) -0.0105(13) 0.72(13) Uiso 1 1 d G
C258 C 0.3768(16) 0.248(2) 0.0019(9) 0.27(3) Uiso 1 1 d G
C261 C 0.2253(10) 0.1623(15) 0.1822(6) 0.089(9) Uani 1 1 d .
C262 C 0.2125(11) 0.2121(13) 0.1935(6) 0.084(8) Uani 1 1 d .
C263 C 0.1967(12) 0.2703(12) 0.2058(9) 0.123(12) Uani 1 1 d G
C264 C 0.1660(16) 0.313(2) 0.1874(7) 0.22(2) Uiso 1 1 d G
C265 C 0.1497(18) 0.3690(18) 0.2000(11) 0.500 Uiso 1 1 d G
C266 C 0.1642(18) 0.3832(15) 0.2310(12) 0.22(2) Uiso 1 1 d G
C267 C 0.1949(17) 0.341(2) 0.2494(7) 0.20(2) Uiso 1 1 d G
C268 C 0.2112(14) 0.2845(17) 0.2368(8) 0.21(2) Uiso 1 1 d G
C271 C 0.4263(10) 0.1404(14) 0.0831(6) 0.081(7) Uani 1 1 d .
C272 C 0.4419(10) 0.1926(12) 0.0797(6) 0.075(7) Uani 1 1 d .
C273 C 0.4603(10) 0.2562(9) 0.0766(6) 0.105(10) Uani 1 1 d G
C274 C 0.5016(11) 0.2683(13) 0.0546(6) 0.187(19) Uiso 1 1 d G
C275 C 0.5204(12) 0.3285(16) 0.0499(7) 0.20(2) Uiso 1 1 d G
C276 C 0.4978(15) 0.3766(11) 0.0673(9) 0.21(3) Uani 1 1 d G
C277 C 0.4564(15) 0.3646(11) 0.0893(8) 0.21(3) Uani 1 1 d G
C278 C 0.4377(11) 0.3043(13) 0.0940(6) 0.167(18) Uani 1 1 d G
C281 C 0.4326(10) -0.0442(12) 0.0967(6) 0.076(7) Uani 1 1 d .
C282 C 0.4505(10) -0.0943(12) 0.0999(7) 0.088(8) Uani 1 1 d .
C283 C 0.4752(13) -0.1497(13) 0.1057(10) 0.144(13) Uiso 1 1 d G
C284 C 0.4997(16) -0.185(2) 0.0823(6) 0.20(2) Uiso 1 1 d G
C285 C 0.5249(15) -0.2416(18) 0.0897(10) 0.22(2) Uiso 1 1 d G
C286 C 0.5256(16) -0.2628(14) 0.1205(12) 0.21(2) Uiso 1 1 d G
C287 C 0.5011(19) -0.228(2) 0.1438(8) 0.35(5) Uiso 1 1 d G
C288 C 0.4759(16) -0.1709(19) 0.1364(8) 0.21(2) Uiso 1 1 d G
C291 C 0.3736(11) 0.1764(15) 0.1634(7) 0.091(8) Uani 1 1 d .
C292 C 0.3759(10) 0.2294(14) 0.1666(7) 0.092(9) Uani 1 1 d .
C293 C 0.3785(12) 0.2951(10) 0.1700(6) 0.114(10) Uani 1 1 d G
C294 C 0.4280(9) 0.3257(13) 0.1802(7) 0.17(2) Uani 1 1 d G
C295 C 0.4288(13) 0.3899(13) 0.1816(7) 0.154(16) Uani 1 1 d G
C296 C 0.3801(19) 0.4235(10) 0.1728(8) 0.20(2) Uiso 1 1 d G
C297 C 0.3306(15) 0.3928(17) 0.1626(9) 0.26(3) Uiso 1 1 d G
C298 C 0.3298(10) 0.3286(18) 0.1612(8) 0.25(3) Uiso 1 1 d G
C301 C 0.3841(11) -0.0066(14) 0.1790(6) 0.088(8) Uani 1 1 d .
C302 C 0.3938(11) -0.0560(17) 0.1953(7) 0.107(11) Uani 1 1 d .
C303 C 0.4021(10) -0.1080(12) 0.2170(5) 0.112(11) Uani 1 1 d G
C304 C 0.4158(12) -0.0961(12) 0.2483(6) 0.166(19) Uani 1 1 d G
C305 C 0.4270(13) -0.1448(17) 0.2688(5) 0.21(3) Uiso 1 1 d G
C306 C 0.4246(14) -0.2054(14) 0.2581(8) 0.23(3) Uani 1 1 d G
C307 C 0.4110(15) -0.2173(11) 0.2267(9) 0.25(3) Uani 1 1 d G
C308 C 0.3998(13) -0.1686(15) 0.2062(6) 0.175(18) Uiso 1 1 d G
C311 C 0.3231(10) -0.0661(12) 0.0326(6) 0.073(7) Uani 1 1 d .
C312 C 0.3275(10) -0.1212(14) 0.0310(5) 0.080(8) Uani 1 1 d .
C313 C 0.3350(16) -0.1935(14) 0.0252(9) 0.130(12) Uiso 1 1 d G
C314 C 0.3029(17) -0.226(2) 0.0029(10) 0.500 Uiso 1 1 d G
C315 C 0.313(2) -0.289(2) -0.0015(11) 0.29(4) Uiso 1 1 d G
C316 C 0.356(2) -0.3188(14) 0.0164(13) 0.22(2) Uiso 1 1 d G
C317 C 0.388(2) -0.286(2) 0.0386(13) 0.500 Uiso 1 1 d G
C318 C 0.3775(18) -0.223(2) 0.0430(9) 0.33(4) Uiso 1 1 d G
C321 C 0.2288(9) -0.0237(13) 0.1962(5) 0.071(7) Uani 1 1 d .
C322 C 0.2226(9) -0.0760(13) 0.2065(6) 0.074(7) Uani 1 1 d .
C323 C 0.2164(14) -0.1367(12) 0.2214(6) 0.107(10) Uani 1 1 d G
C324 C 0.1674(12) -0.1722(18) 0.2161(7) 0.23(3) Uiso 1 1 d G
C325 C 0.1612(15) -0.2283(16) 0.2315(10) 0.26(3) Uiso 1 1 d G
C326 C 0.204(2) -0.2488(12) 0.2523(9) 0.178(18) Uiso 1 1 d G
C327 C 0.2531(17) -0.2133(19) 0.2576(8) 0.25(3) Uiso 1 1 d G
C328 C 0.2593(11) -0.1572(17) 0.2422(8) 0.23(3) Uiso 1 1 d G
C331 C 0.2656(11) 0.2180(11) 0.0926(6) 0.074(7) Uani 1 1 d .
C332 C 0.2687(13) 0.2704(14) 0.0863(8) 0.105(10) Uani 1 1 d .
C333 C 0.274(2) 0.3387(19) 0.0783(12) 0.21(3) Uani 1 1 d G
C334 C 0.313(2) 0.353(3) 0.0551(12) 0.25(3) Uiso 1 1 d G
C335 C 0.319(3) 0.413(4) 0.0453(14) 0.500 Uiso 1 1 d G
C336 C 0.287(4) 0.460(2) 0.059(2) 0.500 Uiso 1 1 d G
C337 C 0.248(3) 0.446(3) 0.082(2) 0.500 Uiso 1 1 d G
C338 C 0.242(2) 0.386(4) 0.0916(13) 0.500 Uiso 1 1 d G
C341 C 0.2836(10) -0.1288(12) 0.1224(6) 0.073(7) Uani 1 1 d .
C342 C 0.2930(9) -0.1794(11) 0.1281(6) 0.071(7) Uani 1 1 d .
C343 C 0.3106(13) -0.2401(12) 0.1380(9) 0.136(14) Uani 1 1 d G
C344 C 0.3491(16) -0.280(2) 0.1240(9) 0.500 Uiso 1 1 d G
C345 C 0.3590(17) -0.3385(17) 0.1366(13) 0.24(3) Uiso 1 1 d G
C346 C 0.330(2) -0.3570(14) 0.1632(13) 0.32(5) Uani 1 1 d G
C347 C 0.292(2) -0.317(2) 0.1772(10) 0.500 Uiso 1 1 d G
C348 C 0.2821(15) -0.2587(18) 0.1646(9) 0.21(2) Uiso 1 1 d G
Sb4 Sb -0.1546(6) 0.0591(6) 0.3191(3) 0.500 Uiso 1 1 d D
F41 F -0.147(2) 0.1427(15) 0.3045(13) 0.500 Uiso 1 1 d D
F42 F -0.145(2) 0.070(3) 0.3632(6) 0.500 Uiso 1 1 d D
F43 F -0.159(2) -0.0254(15) 0.3315(13) 0.500 Uiso 1 1 d D
F44 F -0.174(2) 0.037(2) 0.2763(7) 0.500 Uiso 1 1 d D
F45 F -0.2378(11) 0.064(3) 0.3229(13) 0.500 Uiso 1 1 d D
F46 F -0.0761(12) 0.050(2) 0.3106(13) 0.500 Uiso 1 1 d D
Sb5 Sb 0.5000 0.0000 0.0000 0.500 Uiso 1 2 d SD
F51 F 0.4999(17) -0.08093(10) -0.0009(9) 0.276(17) Uiso 1 1 d D
F52 F 0.5718(6) 0.0213(17) -0.0045(15) 0.500 Uiso 1 1 d D
F53 F 0.484(3) 0.0194(18) 0.0387(4) 0.500 Uiso 1 1 d D
Sb6 Sb 0.8058(11) 0.3988(13) 0.1102(6) 0.500 Uiso 0.50 1 d PD
F61 F 0.778(4) 0.483(2) 0.113(2) 0.500 Uiso 0.50 1 d PD
F62 F 0.824(4) 0.395(5) 0.0671(9) 0.500 Uiso 0.50 1 d PD
F63 F 0.830(4) 0.316(2) 0.108(2) 0.500 Uiso 0.50 1 d PD
F64 F 0.798(4) 0.394(5) 0.1548(8) 0.500 Uiso 0.50 1 d PD
F65 F 0.8847(19) 0.422(5) 0.120(2) 0.500 Uiso 0.50 1 d PD
F66 F 0.7284(17) 0.376(4) 0.106(2) 0.500 Uiso 0.50 1 d PD
O1 O 0.319(2) 0.067(3) 0.2564(13) 0.31(2) Uiso 1 1 d .

loop_
_atom_site_aniso_label
_atom_site_aniso_U_11
_atom_site_aniso_U_22
_atom_site_aniso_U_33
_atom_site_aniso_U_23
_atom_site_aniso_U_13
_atom_site_aniso_U_12
Au1 0.0755(7) 0.0782(7) 0.0792(7) -0.0023(5) -0.0068(5) -0.0041(5)
Au2 0.0875(8) 0.1163(10) 0.0925(8) -0.0044(7) 0.0011(7) 0.0015(7)
Au3 0.0796(8) 0.1095(10) 0.0938(8) 0.0037(7) -0.0101(6) -0.0055(6)
Au4 0.0791(7) 0.0921(8) 0.0837(7) 0.0017(6) -0.0095(6) -0.0052(6)
Au5 0.0922(9) 0.1464(13) 0.1329(12) 0.0096(10) 0.0076(8) -0.0022(8)
Au6 0.0918(9) 0.1334(13) 0.1505(13) -0.0104(10) 0.0075(9) -0.0016(8)
Ag1 0.0640(11) 0.0670(12) 0.0809(13) -0.0056(9) 0.0152(10) -0.0076(9)
Ag2 0.0570(10) 0.0693(12) 0.0779(12) 0.0024(9) 0.0136(9) 0.0039(9)
Ag3 0.0657(12) 0.0832(14) 0.0847(13) 0.0038(10) -0.0044(10) -0.0010(10)
Ag4 0.0553(11) 0.0840(13) 0.0797(13) 0.0034(10) -0.0091(9) -0.0013(9)
Ag5 0.0824(13) 0.0896(14) 0.0667(12) -0.0050(10) -0.0178(10) 0.0032(11)
Ag6 0.0789(13) 0.0864(14) 0.0558(11) -0.0051(9) -0.0069(9) -0.0029(10)
Ag7 0.0602(11) 0.0834(13) 0.0688(12) 0.0025(10) 0.0025(9) -0.0050(9)
Ag8 0.0654(11) 0.0840(13) 0.0711(12) -0.0037(10) 0.0008(9) 0.0014(10)
Ag9 0.0539(11) 0.0881(14) 0.0832(13) 0.0010(10) -0.0120(9) -0.0068(9)
Ag10 0.0490(10) 0.0901(14) 0.0853(13) 0.0101(10) -0.0054(9) -0.0081(9)
Ag11 0.0766(12) 0.0845(14) 0.0700(12) -0.0006(10) -0.0022(10) -0.0063(10)
Ag12 0.0625(11) 0.0863(14) 0.0657(11) -0.0014(10) -0.0033(9) 0.0016(10)
Ag13 0.194(4) 0.203(5) 0.224(5) 0.010(4) -0.001(4) -0.002(3)
Sb1 0.0589(11) 0.1332(19) 0.1104(16) 0.0074(13) 0.0011(10) -0.0054(11)
F11 0.119(15) 0.136(18) 0.25(3) -0.005(17) 0.002(16) -0.002(13)
F12 0.089(13) 0.35(4) 0.125(16) 0.018(19) -0.007(12) 0.064(17)
F13 0.134(16) 0.160(19) 0.18(2) -0.040(16) 0.028(15) -0.038(14)
F14 0.131(16) 0.22(3) 0.130(16) 0.022(16) -0.030(13) 0.011(16)
F15 0.131(16) 0.23(3) 0.160(19) -0.066(18) 0.061(15) -0.063(16)
F16 0.066(11) 0.23(2) 0.20(2) 0.043(18) 0.023(12) -0.025(13)
Sb2 0.448(8) 0.161(3) 0.143(3) -0.024(2) -0.048(4) 0.089(4)
Sb3 0.188(3) 0.101(2) 0.213(3) 0.022(2) 0.001(3) 0.0058(19)
P1 0.075(4) 0.048(4) 0.088(5) -0.001(3) 0.024(4) -0.001(3)
P2 0.064(4) 0.047(3) 0.076(4) 0.001(3) 0.015(3) 0.000(3)
P3 0.051(3) 0.087(5) 0.072(4) -0.011(3) -0.005(3) -0.006(3)
P4 0.052(4) 0.086(5) 0.066(4) 0.000(3) -0.004(3) -0.004(3)
P5 0.060(4) 0.090(5) 0.068(4) 0.004(3) -0.013(3) -0.009(3)
P6 0.087(5) 0.084(5) 0.058(4) -0.003(3) -0.012(3) -0.016(4)
C1 0.082(17) 0.033(13) 0.12(2) 0.007(13) 0.026(15) 0.010(11)
C2 0.057(14) 0.082(17) 0.071(15) -0.010(13) 0.016(12) -0.012(12)
C3 0.071(15) 0.059(14) 0.071(15) 0.006(12) -0.005(12) -0.015(12)
C11 0.13(2) 0.055(17) 0.12(2) 0.013(16) 0.05(2) 0.004(16)
C12 0.08(2) 0.08(2) 0.30(6) -0.01(3) -0.02(3) 0.014(19)
C13 0.13(3) 0.05(2) 0.49(10) 0.05(4) 0.00(4) 0.01(2)
C14 0.14(3) 0.12(3) 0.24(5) 0.07(3) 0.08(3) 0.08(3)
C15 0.23(5) 0.06(2) 0.15(3) 0.009(19) 0.05(3) 0.05(3)
C16 0.21(4) 0.06(2) 0.14(3) 0.000(19) 0.04(3) -0.01(2)
C21 0.17(3) 0.041(15) 0.09(2) -0.005(13) 0.06(2) -0.008(17)
C22 0.16(3) 0.07(2) 0.13(3) -0.013(19) -0.01(3) -0.04(2)
C23 0.23(5) 0.10(3) 0.15(3) -0.01(2) -0.04(3) -0.03(3)
C26 0.27(5) 0.040(16) 0.11(2) -0.014(16) 0.03(3) -0.01(2)
C31 0.067(16) 0.064(17) 0.096(19) 0.003(13) 0.004(14) -0.009(13)
C32 0.07(2) 0.12(3) 0.30(6) 0.07(3) -0.02(3) -0.033(19)
C34 0.11(2) 0.08(2) 0.17(3) 0.03(2) 0.02(2) -0.016(18)
C35 0.11(2) 0.050(16) 0.13(2) 0.007(15) -0.013(18) -0.009(15)
C36 0.14(3) 0.046(17) 0.14(3) 0.009(16) -0.02(2) -0.001(17)
C41 0.15(3) 0.036(14) 0.11(2) -0.004(14) 0.02(2) -0.006(16)
C42 0.24(4) 0.07(2) 0.14(3) -0.013(19) 0.15(3) -0.04(2)
C43 0.25(6) 0.09(3) 0.14(4) -0.01(3) 0.09(4) 0.01(3)
C44 0.40(9) 0.06(2) 0.10(3) 0.034(19) 0.06(4) 0.01(4)
C45 0.44(9) 0.07(2) 0.09(3) 0.01(2) -0.11(4) -0.03(4)
C46 0.24(5) 0.057(18) 0.09(2) 0.001(16) -0.02(3) -0.01(2)
C51 0.09(2) 0.085(19) 0.083(18) -0.028(15) 0.010(15) -0.034(16)
C52 0.13(2) 0.08(2) 0.083(19) -0.011(15) 0.027(18) -0.006(18)
C54 0.17(4) 0.11(3) 0.10(2) -0.02(2) 0.01(2) -0.03(2)
C55 0.13(3) 0.16(4) 0.14(3) -0.01(3) -0.01(2) -0.07(3)
C56 0.072(19) 0.12(3) 0.13(3) 0.00(2) -0.021(18) -0.021(18)
C61 0.079(18) 0.11(2) 0.064(16) -0.010(14) -0.019(14) -0.001(15)
C62 0.08(2) 0.22(4) 0.058(18) -0.01(2) -0.022(16) 0.01(2)
C63 0.13(3) 0.23(5) 0.10(3) -0.02(3) -0.05(2) 0.01(3)
C64 0.22(5) 0.24(5) 0.09(3) 0.03(3) -0.01(3) 0.01(4)
C66 0.064(19) 0.30(5) 0.07(2) -0.01(3) 0.012(16) 0.01(2)
C71 0.037(13) 0.087(19) 0.12(2) -0.026(16) -0.026(14) -0.011(12)
C72 0.08(2) 0.10(3) 0.24(5) -0.01(3) -0.02(3) -0.021(19)
C73 0.12(3) 0.17(4) 0.16(4) -0.11(3) 0.02(3) 0.00(3)
C74 0.09(2) 0.22(5) 0.11(3) -0.07(3) 0.02(2) -0.05(3)
C75 0.11(3) 0.14(3) 0.12(3) -0.06(2) 0.00(2) 0.01(2)
C76 0.09(2) 0.20(4) 0.068(19) -0.02(2) -0.003(17) -0.04(2)
C81 0.060(16) 0.12(2) 0.084(18) 0.026(16) -0.007(14) -0.009(15)
C82 0.10(2) 0.12(2) 0.09(2) 0.023(18) -0.040(17) -0.004(18)
C84 0.10(3) 0.34(7) 0.17(4) 0.08(4) -0.05(3) 0.03(4)
C91 0.081(18) 0.10(2) 0.075(18) 0.018(16) -0.030(15) -0.017(16)
C92 0.17(3) 0.10(2) 0.10(2) 0.02(2) -0.03(2) -0.03(2)
C94 0.16(4) 0.20(5) 0.18(4) 0.10(4) -0.09(3) -0.07(4)
C95 0.13(3) 0.16(4) 0.16(4) 0.07(3) -0.01(3) -0.01(3)
C96 0.12(3) 0.12(3) 0.11(2) 0.04(2) 0.00(2) -0.01(2)
C100 0.046(14) 0.12(2) 0.083(18) 0.009(16) -0.002(14) -0.007(14)
C102 0.046(15) 0.18(3) 0.10(2) -0.01(2) -0.019(15) -0.010(17)
C105 0.11(3) 0.32(7) 0.10(3) -0.04(3) 0.03(2) -0.02(3)
C106 0.060(19) 0.19(4) 0.14(3) 0.01(3) 0.00(2) 0.00(2)
C111 0.11(2) 0.12(2) 0.09(2) 0.010(18) -0.035(18) -0.035(19)
C112 0.14(3) 0.24(5) 0.10(3) 0.02(3) 0.00(2) -0.08(3)
C113 0.32(4) 1.02(12) 0.11(3) -0.03(7) -0.01(4) -0.513
C115 0.24(5) 0.23(5) 0.16(4) 0.03(3) -0.15(4) -0.13(4)
C116 0.17(4) 0.20(4) 0.10(2) 0.01(3) -0.07(3) -0.08(3)
C121 0.15(3) 0.065(17) 0.081(19) -0.009(14) 0.001(19) -0.006(18)
C125 0.21(4) 0.13(3) 0.09(2) 0.02(2) 0.01(3) 0.01(3)
C126 0.11(2) 0.11(3) 0.10(2) 0.013(18) 0.012(19) 0.04(2)
C211 0.047(14) 0.11(2) 0.091(19) 0.001(16) -0.008(13) -0.010(14)
C212 0.062(15) 0.09(2) 0.082(18) 0.010(15) 0.010(13) 0.006(15)
C213 0.10(2) 0.065(18) 0.15(3) 0.036(17) 0.039(19) 0.029(16)
C217 0.15(4) 0.12(3) 0.28(6) -0.06(3) -0.01(4) 0.08(3)
C221 0.059(15) 0.13(2) 0.049(14) -0.029(15) -0.011(12) 0.009(15)
C222 0.083(17) 0.061(16) 0.069(16) -0.007(13) -0.014(13) -0.016(14)
C223 0.10(2) 0.10(2) 0.10(2) -0.005(17) 0.029(17) -0.014(18)
C231 0.062(16) 0.11(2) 0.077(18) -0.023(16) 0.013(13) -0.008(15)
C232 0.15(3) 0.08(2) 0.10(2) 0.004(17) 0.00(2) 0.03(2)
C233 0.32(7) 0.23(6) 0.10(3) -0.01(3) -0.08(4) 0.12(5)
C241 0.052(15) 0.20(3) 0.043(14) -0.016(17) -0.008(12) 0.001(18)
C242 0.13(3) 0.055(17) 0.086(19) 0.000(15) 0.012(17) -0.039(17)
C243 0.19(4) 0.09(3) 0.14(3) 0.01(2) -0.01(3) 0.00(3)
C244 0.29(6) 0.21(5) 0.16(4) -0.04(4) 0.06(4) -0.18(5)
C246 0.24(6) 0.11(3) 0.39(9) -0.04(4) 0.07(6) -0.06(4)
C248 0.48(12) 0.09(3) 0.20(5) -0.04(3) 0.03(6) -0.06(5)
C251 0.053(14) 0.13(2) 0.057(15) -0.039(16) -0.013(12) 0.000(15)
C252 0.13(2) 0.033(13) 0.081(18) 0.018(13) 0.003(16) -0.016(14)
C253 0.16(3) 0.13(3) 0.11(3) -0.05(2) -0.02(2) -0.01(3)
C254 0.36(8) 0.14(4) 0.18(5) 0.03(3) -0.10(5) -0.07(5)
C261 0.050(14) 0.13(3) 0.085(19) -0.022(17) 0.008(13) -0.022(16)
C262 0.071(17) 0.10(2) 0.081(18) -0.016(16) -0.006(14) -0.026(16)
C263 0.11(2) 0.09(2) 0.18(3) 0.00(2) 0.00(2) -0.034(19)
C271 0.064(16) 0.11(2) 0.070(16) 0.014(15) 0.005(13) 0.015(15)
C272 0.077(17) 0.065(17) 0.084(18) 0.010(14) 0.002(14) -0.010(14)
C273 0.081(19) 0.15(3) 0.079(19) 0.028(19) 0.010(16) 0.00(2)
C276 0.23(6) 0.08(3) 0.33(7) 0.09(4) 0.07(5) 0.02(3)
C277 0.29(7) 0.07(3) 0.26(6) 0.04(3) -0.05(5) -0.06(3)
C278 0.20(4) 0.17(4) 0.13(3) 0.00(3) 0.03(3) 0.07(4)
C281 0.057(15) 0.085(19) 0.084(17) -0.012(14) -0.006(13) -0.008(13)
C282 0.062(16) 0.068(17) 0.13(2) 0.013(17) -0.004(15) 0.011(13)
C291 0.062(16) 0.11(2) 0.11(2) -0.004(19) -0.005(15) 0.006(16)
C292 0.061(16) 0.10(2) 0.12(2) -0.012(19) 0.023(15) -0.003(16)
C293 0.12(3) 0.10(2) 0.12(3) -0.02(2) 0.00(2) 0.01(2)
C294 0.11(3) 0.21(5) 0.20(4) -0.11(4) 0.04(3) -0.08(3)
C295 0.16(4) 0.13(3) 0.18(4) -0.06(3) 0.02(3) -0.05(3)
C301 0.066(16) 0.13(3) 0.067(17) 0.015(16) 0.002(14) -0.032(16)
C302 0.056(16) 0.18(3) 0.09(2) 0.00(2) 0.003(15) -0.049(19)
C303 0.10(2) 0.15(3) 0.09(2) 0.04(2) -0.015(17) -0.01(2)
C304 0.13(3) 0.22(4) 0.15(3) 0.14(3) -0.02(3) -0.03(3)
C306 0.23(6) 0.25(7) 0.20(5) 0.13(5) 0.06(5) 0.04(5)
C307 0.30(8) 0.14(4) 0.30(8) 0.10(5) -0.03(6) -0.01(5)
C311 0.069(16) 0.077(17) 0.073(16) -0.004(14) -0.012(13) -0.008(14)
C312 0.069(16) 0.13(2) 0.046(13) -0.005(15) 0.003(12) -0.005(16)
C321 0.052(14) 0.11(2) 0.054(14) 0.026(14) 0.006(11) 0.017(14)
C322 0.052(14) 0.11(2) 0.065(16) -0.008(15) -0.002(12) 0.015(14)
C323 0.09(2) 0.14(3) 0.09(2) 0.022(19) 0.022(17) 0.002(19)
C331 0.090(18) 0.051(15) 0.081(17) 0.010(13) -0.005(14) -0.001(13)
C332 0.11(2) 0.08(2) 0.12(3) 0.023(19) 0.021(19) 0.020(18)
C333 0.29(6) 0.17(4) 0.18(4) 0.07(4) 0.06(4) 0.09(4)
C341 0.060(15) 0.084(18) 0.073(16) 0.006(14) 0.003(12) 0.007(13)
C342 0.060(15) 0.058(16) 0.094(18) 0.014(14) 0.011(13) 0.007(12)
C343 0.12(3) 0.09(2) 0.20(4) 0.05(2) 0.06(3) -0.01(2)
C346 0.23(6) 0.15(4) 0.58(13) 0.21(7) 0.01(7) -0.04(4)

loop_
_atom_type_symbol
_atom_type_description
_atom_type_scat_dispersion_real
_atom_type_scat_dispersion_imag
_atom_type_scat_source
C C 0.0033 0.0016 'International Tables Vol C Tables 4.2.6.8 and 6.1.1.4'
H H 0.0000 0.0000 'International Tables Vol C Tables 4.2.6.8 and 6.1.1.4'
N N 0.0061 0.0033 'International Tables Vol C Tables 4.2.6.8 and 6.1.1.4'
O O 0.0106 0.0060 'International Tables Vol C Tables 4.2.6.8 and 6.1.1.4'
F F 0.0171 0.0103 'International Tables Vol C Tables 4.2.6.8 and 6.1.1.4'
P P 0.1023 0.0942 'International Tables Vol C Tables 4.2.6.8 and 6.1.1.4'
Cl Cl 0.1484 0.1585 'International Tables Vol C Tables 4.2.6.8 and 6.1.1.4'
Ag Ag -0.8971 1.1015 'International Tables Vol C Tables 4.2.6.8 and 6.1.1.4'
Sb Sb -0.5866 1.5461 'International Tables Vol C Tables 4.2.6.8 and 6.1.1.4'
Au Au -2.0133 8.8022 'International Tables Vol C Tables 4.2.6.8 and 6.1.1.4'

loop_
_geom_angle_atom_site_label_1
_geom_angle_atom_site_label_2
_geom_angle_atom_site_label_3
_geom_angle
_geom_angle_site_symmetry_1
_geom_angle_site_symmetry_3
C221 Au1 C211 170.7(9) . .
C221 Au1 Ag1 121.6(6) . .
C211 Au1 Ag1 55.6(7) . .
C221 Au1 Ag2 55.7(6) . .
C211 Au1 Ag2 121.7(7) . .
Ag1 Au1 Ag2 66.25(6) . .
C221 Au1 Ag3 139.3(7) . .
C211 Au1 Ag3 49.5(7) . .
Ag1 Au1 Ag3 87.32(6) . .
Ag2 Au1 Ag3 136.05(6) . .
C231 Au2 C241 168.6(9) . .
C231 Au2 Ag6 121.4(7) . .
C241 Au2 Ag6 52.8(7) . .
C231 Au2 Ag5 55.9(7) . .
C241 Au2 Ag5 118.2(6) . .
Ag6 Au2 Ag5 65.71(6) . .
C231 Au2 Ag3 45.6(7) . .
C241 Au2 Ag3 145.9(6) . .
Ag6 Au2 Ag3 136.56(7) . .
Ag5 Au2 Ag3 84.74(6) . .
C231 Au2 Ag4 142.0(7) . .
C241 Au2 Ag4 49.4(6) . .
Ag6 Au2 Ag4 85.58(6) . .
Ag5 Au2 Ag4 136.40(7) . .
Ag3 Au2 Ag4 96.51(6) . .
C311 Au3 C251 169.8(9) . .
C311 Au3 Ag6 54.7(7) . .
C251 Au3 Ag6 120.4(6) . .
C311 Au3 Ag5 120.5(7) . .
C251 Au3 Ag5 54.3(6) . .
Ag6 Au3 Ag5 66.24(6) . .
C311 Au3 Ag8 141.4(7) . .
C251 Au3 Ag8 48.7(6) . .
Ag6 Au3 Ag8 135.93(7) . .
Ag5 Au3 Ag8 86.92(6) . .
C311 Au3 Ag7 48.3(7) . .
C251 Au3 Ag7 141.8(6) . .
Ag6 Au3 Ag7 84.83(6) . .
Ag5 Au3 Ag7 136.35(7) . .
Ag8 Au3 Ag7 93.08(6) . .
C281 Au4 C271 169.1(9) . .
C281 Au4 Ag10 57.6(7) . .
C271 Au4 Ag10 117.1(7) . .
C281 Au4 Ag9 121.1(7) . .
C271 Au4 Ag9 53.3(7) . .
Ag10 Au4 Ag9 63.88(6) . .
C281 Au4 Ag8 142.0(6) . .
C271 Au4 Ag8 48.8(7) . .
Ag10 Au4 Ag8 131.02(7) . .
Ag9 Au4 Ag8 83.83(6) . .
C281 Au4 Ag7 47.6(6) . .
C271 Au4 Ag7 143.3(7) . .
Ag10 Au4 Ag7 85.04(6) . .
Ag9 Au4 Ag7 134.52(6) . .
Ag8 Au4 Ag7 94.42(6) . .
C301 Au5 C291 166.3(10) . .
C301 Au5 Ag9 115.7(7) . .
C291 Au5 Ag9 55.9(7) . .
C301 Au5 Ag10 50.1(7) . .
C291 Au5 Ag10 121.9(7) . .
Ag9 Au5 Ag10 66.14(6) . .
C301 Au5 Ag11 144.3(7) . .
C291 Au5 Ag11 49.3(7) . .
Ag9 Au5 Ag11 89.78(7) . .
Ag10 Au5 Ag11 139.45(8) . .
C301 Au5 Ag12 46.9(7) . .
C291 Au5 Ag12 146.7(7) . .
Ag9 Au5 Ag12 135.30(8) . .
Ag10 Au5 Ag12 80.83(7) . .
Ag11 Au5 Ag12 97.43(6) . .
C301 Au5 Au6 92.0(7) . .
C291 Au5 Au6 98.8(7) . .
Ag9 Au5 Au6 150.03(8) . .
Ag10 Au5 Au6 137.53(7) . .
Ag11 Au5 Au6 60.27(5) . .
Ag12 Au5 Au6 57.12(5) . .
C321 Au6 C261 166.3(9) . .
C321 Au6 Ag2 53.0(6) . .
C261 Au6 Ag2 118.8(6) . .
C321 Au6 Ag1 118.4(6) . .
C261 Au6 Ag1 53.0(6) . .
Ag2 Au6 Ag1 65.96(6) . .
C321 Au6 Ag12 50.5(6) . .
C261 Au6 Ag12 143.2(7) . .
Ag2 Au6 Ag12 87.55(7) . .
Ag1 Au6 Ag12 139.61(8) . .
C321 Au6 Ag11 149.2(6) . .
C261 Au6 Ag11 44.4(7) . .
Ag2 Au6 Ag11 133.63(8) . .
Ag1 Au6 Ag11 81.01(7) . .
Ag12 Au6 Ag11 98.97(7) . .
C321 Au6 Au5 101.5(6) . .
C261 Au6 Au5 89.6(6) . .
Ag2 Au6 Au5 148.81(7) . .
Ag1 Au6 Au5 138.80(7) . .
Ag12 Au6 Au5 61.26(5) . .
Ag11 Au6 Au5 58.36(5) . .
P1 Ag1 C261 133.2(6) . .
P1 Ag1 C211 124.6(6) . .
C261 Ag1 C211 99.6(8) . .
P1 Ag1 C262 114.5(6) . .
C261 Ag1 C262 26.9(8) . .
C211 Ag1 C262 106.8(8) . .
P1 Ag1 Au1 118.51(17) . .
C261 Ag1 Au1 103.4(7) . .
C211 Ag1 Au1 43.6(7) . .
C262 Ag1 Au1 126.7(6) . .
P1 Ag1 Au6 124.25(18) . .
C261 Ag1 Au6 44.7(8) . .
C211 Ag1 Au6 103.6(6) . .
C262 Ag1 Au6 69.4(6) . .
Au1 Ag1 Au6 76.97(6) . .
P1 Ag1 Ag2 85.55(15) . .
C261 Ag1 Ag2 101.2(8) . .
C211 Ag1 Ag2 101.3(7) . .
C262 Ag1 Ag2 123.3(6) . .
Au1 Ag1 Ag2 57.92(5) . .
Au6 Ag1 Ag2 56.58(5) . .
C321 Ag2 P2 138.4(6) . .
C321 Ag2 C221 103.8(8) . .
P2 Ag2 C221 115.6(6) . .
C321 Ag2 C322 26.8(7) . .
P2 Ag2 C322 123.0(6) . .
C221 Ag2 C322 104.9(7) . .
C321 Ag2 Au6 41.8(6) . .
P2 Ag2 Au6 133.01(16) . .
C221 Ag2 Au6 101.7(6) . .
C322 Ag2 Au6 68.4(6) . .
C321 Ag2 Au1 104.3(5) . .
P2 Ag2 Au1 113.74(17) . .
C221 Ag2 Au1 41.3(7) . .
C322 Ag2 Au1 123.2(5) . .
Au6 Ag2 Au1 76.35(6) . .
C321 Ag2 Ag1 98.9(7) . .
P2 Ag2 Ag1 89.24(15) . .
C221 Ag2 Ag1 97.0(7) . .
C322 Ag2 Ag1 124.6(6) . .
Au6 Ag2 Ag1 57.45(6) . .
Au1 Ag2 Ag1 55.83(5) . .
C331 Ag3 C231 126.0(9) . .
C331 Ag3 C211 123.9(9) . .
C231 Ag3 C211 100.6(8) . .
C331 Ag3 Ag11 49.2(6) . .
C231 Ag3 Ag11 160.8(6) . .
C211 Ag3 Ag11 95.2(6) . .
C331 Ag3 Ag13 92.7(6) . .
C231 Ag3 Ag13 103.5(8) . .
C211 Ag3 Ag13 106.1(7) . .
Ag11 Ag3 Ag13 61.15(11) . .
C331 Ag3 Ag8 47.5(6) . .
C231 Ag3 Ag8 100.6(6) . .
C211 Ag3 Ag8 156.0(6) . .
Ag11 Ag3 Ag8 62.00(7) . .
Ag13 Ag3 Ag8 57.71(11) . .
C331 Ag3 Au1 143.9(6) . .
C231 Ag3 Au1 89.8(7) . .
C211 Ag3 Au1 39.9(7) . .
Ag11 Ag3 Au1 95.50(7) . .
Ag13 Ag3 Au1 71.60(11) . .
Ag8 Ag3 Au1 129.30(8) . .
C331 Ag3 Au2 141.2(7) . .
C231 Ag3 Au2 38.8(8) . .
C211 Ag3 Au2 94.4(7) . .
Ag11 Ag3 Au2 129.49(8) . .
Ag13 Ag3 Au2 68.52(11) . .
Ag8 Ag3 Au2 95.03(7) . .
Au1 Ag3 Au2 63.62(5) . .
C341 Ag4 C241 123.4(9) . .
C341 Ag4 C221 134.0(8) . .
C241 Ag4 C221 94.4(8) . .
C341 Ag4 Ag13 94.7(7) . .
C241 Ag4 Ag13 103.6(8) . .
C221 Ag4 Ag13 101.3(7) . .
C341 Ag4 Ag12 49.5(7) . .
C241 Ag4 Ag12 156.9(6) . .
C221 Ag4 Ag12 104.1(5) . .
Ag13 Ag4 Ag12 59.73(11) . .
C341 Ag4 Ag7 48.5(6) . .
C241 Ag4 Ag7 97.2(6) . .
C221 Ag4 Ag7 159.9(6) . .
Ag13 Ag4 Ag7 59.98(11) . .
Ag12 Ag4 Ag7 61.25(6) . .
C341 Ag4 Au2 142.1(6) . .
C241 Ag4 Au2 40.0(9) . .
C221 Ag4 Au2 83.6(6) . .
Ag13 Ag4 Au2 68.27(11) . .
Ag12 Ag4 Au2 127.97(8) . .
Ag7 Ag4 Au2 94.82(7) . .
P5 Ag5 C251 136.8(6) . .
P5 Ag5 C231 123.0(6) . .
C251 Ag5 C231 98.2(8) . .
P5 Ag5 Au3 126.55(19) . .
C251 Ag5 Au3 45.8(7) . .
C231 Ag5 Au3 100.7(7) . .
P5 Ag5 Au2 116.69(18) . .
C251 Ag5 Au2 102.4(6) . .
C231 Ag5 Au2 41.9(7) . .
Au3 Ag5 Au2 75.17(6) . .
P5 Ag5 Ag6 85.85(18) . .
C251 Ag5 Ag6 102.6(7) . .
C231 Ag5 Ag6 97.7(7) . .
Au3 Ag5 Ag6 56.88(5) . .
Au2 Ag5 Ag6 55.92(6) . .
C241 Ag6 P6 131.9(6) . .
C241 Ag6 C311 101.7(8) . .
P6 Ag6 C311 123.1(6) . .
C241 Ag6 Au2 44.7(9) . .
P6 Ag6 Au2 128.2(2) . .
C311 Ag6 Au2 101.7(6) . .
C241 Ag6 Au3 104.4(7) . .
P6 Ag6 Au3 120.43(18) . .
C311 Ag6 Au3 41.0(6) . .
Au2 Ag6 Au3 76.41(6) . .
C241 Ag6 Ag5 102.9(9) . .
P6 Ag6 Ag5 88.83(18) . .
C311 Ag6 Ag5 97.6(6) . .
Au2 Ag6 Ag5 58.37(6) . .
Au3 Ag6 Ag5 56.88(6) . .
C341 Ag7 C281 123.6(9) . .
C341 Ag7 C311 127.0(8) . .
C281 Ag7 C311 100.7(8) . .
C341 Ag7 Ag13 94.1(6) . .
C281 Ag7 Ag13 103.7(6) . .
C311 Ag7 Ag13 102.6(6) . .
C341 Ag7 Ag4 48.1(6) . .
C281 Ag7 Ag4 156.0(6) . .
C311 Ag7 Ag4 99.9(6) . .
Ag13 Ag7 Ag4 59.69(11) . .
C341 Ag7 Ag12 48.5(6) . .
C281 Ag7 Ag12 97.9(6) . .
C311 Ag7 Ag12 156.7(6) . .
Ag13 Ag7 Ag12 58.99(11) . .
Ag4 Ag7 Ag12 59.32(6) . .
C341 Ag7 Au4 141.4(6) . .
C281 Ag7 Au4 38.3(6) . .
C311 Ag7 Au4 91.3(6) . .
Ag13 Ag7 Au4 69.71(11) . .
Ag4 Ag7 Au4 129.40(8) . .
Ag12 Ag7 Au4 94.70(7) . .
C341 Ag7 Au3 143.6(6) . .
C281 Ag7 Au3 92.4(6) . .
C311 Ag7 Au3 36.8(6) . .
Ag13 Ag7 Au3 69.92(11) . .
Ag4 Ag7 Au3 96.90(7) . .
Ag12 Ag7 Au3 128.90(8) . .
Au4 Ag7 Au3 64.82(5) . .
C331 Ag8 C271 125.8(9) . .
C331 Ag8 C251 117.7(9) . .
C271 Ag8 C251 104.1(8) . .
C331 Ag8 Ag13 93.0(6) . .
C271 Ag8 Ag13 106.8(7) . .
C251 Ag8 Ag13 107.1(7) . .
C331 Ag8 Ag3 45.8(6) . .
C271 Ag8 Ag3 158.4(6) . .
C251 Ag8 Ag3 96.3(5) . .
Ag13 Ag8 Ag3 59.60(11) . .
C331 Ag8 Ag11 46.5(6) . .
C271 Ag8 Ag11 101.9(6) . .
C251 Ag8 Ag11 153.5(5) . .
Ag13 Ag8 Ag11 60.09(12) . .
Ag3 Ag8 Ag11 57.28(7) . .
C331 Ag8 Au4 145.5(6) . .
C271 Ag8 Au4 40.2(7) . .
C251 Ag8 Au4 96.5(6) . .
Ag13 Ag8 Au4 71.61(11) . .
Ag3 Ag8 Au4 131.19(8) . .
Ag11 Ag8 Au4 100.28(7) . .
C331 Ag8 Au3 139.2(6) . .
C271 Ag8 Au3 95.0(7) . .
C251 Ag8 Au3 41.8(7) . .
Ag13 Ag8 Au3 70.98(12) . .
Ag3 Ag8 Au3 95.55(7) . .
Ag11 Ag8 Au3 130.92(8) . .
Au4 Ag8 Au3 65.67(5) . .
P3 Ag9 C291 123.2(7) . .
P3 Ag9 C271 135.8(6) . .
C291 Ag9 C271 99.5(9) . .
P3 Ag9 Au5 115.28(18) . .
C291 Ag9 Au5 46.3(7) . .
C271 Ag9 Au5 101.7(6) . .
P3 Ag9 Au4 123.29(18) . .
C291 Ag9 Au4 105.2(7) . .
C271 Ag9 Au4 41.9(7) . .
Au5 Ag9 Au4 77.14(6) . .
P3 Ag9 Ag10 82.94(18) . .
C291 Ag9 Ag10 103.7(7) . .
C271 Ag9 Ag10 98.5(7) . .
Au5 Ag9 Ag10 57.49(6) . .
Au4 Ag9 Ag10 56.70(5) . .
C301 Ag10 P4 145.5(7) . .
C301 Ag10 C281 105.2(8) . .
P4 Ag10 C281 107.0(6) . .
C301 Ag10 Au5 40.5(8) . .
P4 Ag10 Au5 136.58(18) . .
C281 Ag10 Au5 105.2(6) . .
C301 Ag10 Au4 103.4(7) . .
P4 Ag10 Au4 108.63(17) . .
C281 Ag10 Au4 42.0(6) . .
Au5 Ag10 Au4 78.00(6) . .
C301 Ag10 Ag9 96.4(8) . .
P4 Ag10 Ag9 89.22(17) . .
C281 Ag10 Ag9 101.1(6) . .
Au5 Ag10 Ag9 56.37(6) . .
Au4 Ag10 Ag9 59.43(5) . .
C331 Ag11 C261 133.4(10) . .
C331 Ag11 C291 118.2(10) . .
C261 Ag11 C291 99.9(9) . .
C331 Ag11 Ag3 47.7(6) . .
C261 Ag11 Ag3 103.7(6) . .
C291 Ag11 Ag3 154.6(7) . .
C331 Ag11 Ag13 90.5(6) . .
C261 Ag11 Ag13 104.9(8) . .
C291 Ag11 Ag13 105.2(8) . .
Ag3 Ag11 Ag13 59.73(11) . .
C331 Ag11 Ag8 46.8(6) . .
C261 Ag11 Ag8 159.7(7) . .
C291 Ag11 Ag8 94.1(7) . .
Ag3 Ag11 Ag8 60.72(6) . .
Ag13 Ag11 Ag8 56.89(11) . .
C331 Ag11 Au5 136.6(6) . .
C261 Ag11 Au5 89.5(8) . .
C291 Ag11 Au5 42.6(8) . .
Ag3 Ag11 Au5 128.02(9) . .
Ag13 Ag11 Au5 68.29(11) . .
Ag8 Ag11 Au5 91.12(7) . .
C331 Ag11 Au6 145.0(6) . .
C261 Ag11 Au6 40.8(8) . .
C291 Ag11 Au6 94.4(7) . .
Ag3 Ag11 Au6 97.34(7) . .
Ag13 Ag11 Au6 67.41(11) . .
Ag8 Ag11 Au6 123.95(8) . .
Au5 Ag11 Au6 61.38(5) . .
C341 Ag12 C301 129.7(9) . .
C341 Ag12 C321 122.4(9) . .
C301 Ag12 C321 101.8(9) . .
C341 Ag12 Ag13 93.7(6) . .
C301 Ag12 Ag13 99.0(7) . .
C321 Ag12 Ag13 103.0(6) . .
C341 Ag12 Ag4 48.1(6) . .
C301 Ag12 Ag4 155.5(6) . .
C321 Ag12 Ag4 95.4(5) . .
Ag13 Ag12 Ag4 59.87(11) . .
C341 Ag12 Ag7 47.5(6) . .
C301 Ag12 Ag7 100.3(6) . .
C321 Ag12 Ag7 153.8(5) . .
Ag13 Ag12 Ag7 59.41(11) . .
Ag4 Ag12 Ag7 59.43(6) . .
C341 Ag12 Au6 142.3(6) . .
C301 Ag12 Au6 87.2(8) . .
C321 Ag12 Au6 39.4(6) . .
Ag13 Ag12 Au6 69.37(11) . .
Ag4 Ag12 Au6 95.43(7) . .
Ag7 Ag12 Au6 128.78(8) . .
C341 Ag12 Au5 143.7(6) . .
C301 Ag12 Au5 35.4(8) . .
C321 Ag12 Au5 92.8(7) . .
Ag13 Ag12 Au5 67.53(11) . .
Ag4 Ag12 Au5 127.28(8) . .
Ag7 Ag12 Au5 97.04(7) . .
Au6 Ag12 Au5 61.62(5) . .
Ag8 Ag13 Ag3 62.69(11) . .
Ag8 Ag13 Ag12 143.68(19) . .
Ag3 Ag13 Ag12 146.3(2) . .
Ag8 Ag13 Ag4 147.1(2) . .
Ag3 Ag13 Ag4 109.57(16) . .
Ag12 Ag13 Ag4 60.40(11) . .
Ag8 Ag13 Ag7 106.42(17) . .
Ag3 Ag13 Ag7 145.4(2) . .
Ag12 Ag13 Ag7 61.60(11) . .
Ag4 Ag13 Ag7 60.33(11) . .
Ag8 Ag13 Ag11 63.02(12) . .
Ag3 Ag13 Ag11 59.12(11) . .
Ag12 Ag13 Ag11 108.14(17) . .
Ag4 Ag13 Ag11 143.70(19) . .
Ag7 Ag13 Ag11 148.78(19) . .
F16 Sb1 F13 90.5(9) . .
F16 Sb1 F12 94.8(9) . .
F13 Sb1 F12 84.1(10) . .
F16 Sb1 F14 89.0(8) . .
F13 Sb1 F14 89.9(9) . .
F12 Sb1 F14 172.9(11) . .
F16 Sb1 F11 88.0(9) . .
F13 Sb1 F11 177.7(9) . .
F12 Sb1 F11 97.7(10) . .
F14 Sb1 F11 88.4(9) . .
F16 Sb1 F15 175.6(9) . .
F13 Sb1 F15 89.6(9) . .
F12 Sb1 F15 89.6(9) . .
F14 Sb1 F15 86.6(9) . .
F11 Sb1 F15 91.8(9) . .
F22 Sb2 F23 82.7(14) . .
F22 Sb2 F26 97.9(15) . .
F23 Sb2 F26 89.3(13) . .
F22 Sb2 F21 100.9(16) . .
F23 Sb2 F21 175.0(16) . .
F26 Sb2 F21 86.7(14) . .
F22 Sb2 F24 172.0(16) . .
F23 Sb2 F24 91.2(13) . .
F26 Sb2 F24 87.1(12) . .
F21 Sb2 F24 85.6(14) . .
F22 Sb2 F25 92.4(14) . .
F23 Sb2 F25 89.3(13) . .
F26 Sb2 F25 169.3(14) . .
F21 Sb2 F25 94.1(14) . .
F24 Sb2 F25 82.3(12) . .
F32 Sb3 F36 100.3(13) . .
F32 Sb3 F33 80.5(13) . .
F36 Sb3 F33 90.7(13) . .
F32 Sb3 F31 101.1(14) . .
F36 Sb3 F31 86.4(13) . .
F33 Sb3 F31 176.8(15) . .
F32 Sb3 F34 169.4(14) . .
F36 Sb3 F34 86.0(12) . .
F33 Sb3 F34 90.9(13) . .
F31 Sb3 F34 87.8(13) . .
F32 Sb3 F35 90.9(13) . .
F36 Sb3 F35 168.4(14) . .
F33 Sb3 F35 88.1(12) . .
F31 Sb3 F35 94.6(13) . .
F34 Sb3 F35 82.5(12) . .
C11 P1 C21 103.7(10) . .
C11 P1 C1 104.0(10) . .
C21 P1 C1 108.8(11) . .
C11 P1 Ag1 111.4(7) . .
C21 P1 Ag1 113.7(8) . .
C1 P1 Ag1 114.3(8) . .
C41 P2 C31 101.4(9) . .
C41 P2 C1 104.6(11) . .
C31 P2 C1 104.2(10) . .
C41 P2 Ag2 119.0(8) . .
C31 P2 Ag2 111.2(7) . .
C1 P2 Ag2 114.7(8) . .
C61 P3 C51 106.5(10) . .
C61 P3 C2 104.8(11) . .
C51 P3 C2 102.2(10) . .
C61 P3 Ag9 116.0(6) . .
C51 P3 Ag9 112.3(7) . .
C2 P3 Ag9 113.8(8) . .
C81 P4 C71 107.7(12) . .
C81 P4 C2 104.3(11) . .
C71 P4 C2 99.7(11) . .
C81 P4 Ag10 113.7(7) . .
C71 P4 Ag10 111.7(7) . .
C2 P4 Ag10 118.3(8) . .
C100 P5 C91 103.4(9) . .
C100 P5 C3 105.3(10) . .
C91 P5 C3 102.9(11) . .
C100 P5 Ag5 115.7(7) . .
C91 P5 Ag5 114.6(7) . .
C3 P5 Ag5 113.6(8) . .
C121 P6 C111 108.8(12) . .
C121 P6 C3 101.3(11) . .
C111 P6 C3 106.2(11) . .
C121 P6 Ag6 109.4(7) . .
C111 P6 Ag6 113.6(7) . .
C3 P6 Ag6 116.7(8) . .
P1 C1 P2 109.9(13) . .
P3 C2 P4 108.9(11) . .
P6 C3 P5 110.1(12) . .
C12 C11 C16 120.0 . .
C12 C11 P1 122.4(12) . .
C16 C11 P1 117.5(12) . .
C11 C12 C13 120.0 . .
C14 C13 C12 120.0 . .
C13 C14 C15 120.0 . .
C16 C15 C14 120.0 . .
C15 C16 C11 120.0 . .
C22 C21 C26 120.0 . .
C22 C21 P1 118.9(14) . .
C26 C21 P1 121.1(14) . .
C23 C22 C21 120.0 . .
C22 C23 C24 120.0 . .
C25 C24 C23 120.0 . .
C24 C25 C26 120.0 . .
C25 C26 C21 120.0 . .
C32 C31 C36 120.0 . .
C32 C31 P2 122.8(11) . .
C36 C31 P2 117.1(11) . .
C31 C32 C33 120.0 . .
C32 C33 C34 120.0 . .
C35 C34 C33 120.0 . .
C34 C35 C36 120.0 . .
C35 C36 C31 120.0 . .
C42 C41 C46 120.0 . .
C42 C41 P2 120.8(13) . .
C46 C41 P2 119.2(13) . .
C41 C42 C43 120.0 . .
C44 C43 C42 120.0 . .
C45 C44 C43 120.0 . .
C44 C45 C46 120.0 . .
C45 C46 C41 120.0 . .
C52 C51 C56 120.0 . .
C52 C51 P3 115.6(12) . .
C56 C51 P3 124.4(12) . .
C51 C52 C53 120.0 . .
C52 C53 C54 120.0 . .
C53 C54 C55 120.0 . .
C56 C55 C54 120.0 . .
C55 C56 C51 120.0 . .
C62 C61 C66 120.0 . .
C62 C61 P3 120.0(12) . .
C66 C61 P3 119.8(12) . .
C63 C62 C61 120.0 . .
C62 C63 C64 120.0 . .
C65 C64 C63 120.0 . .
C64 C65 C66 120.0 . .
C65 C66 C61 120.0 . .
C76 C71 C72 119(3) . .
C76 C71 P4 121(2) . .
C72 C71 P4 120(3) . .
C73 C72 C71 116(4) . .
C74 C73 C72 117(4) . .
C75 C74 C73 128(3) . .
C74 C75 C76 118(4) . .
C75 C76 C71 121(4) . .
C82 C81 C86 120.0 . .
C82 C81 P4 121.8(13) . .
C86 C81 P4 118.1(13) . .
C83 C82 C81 120.0 . .
C82 C83 C84 120.0 . .
C85 C84 C83 120.0 . .
C84 C85 C86 120.0 . .
C85 C86 C81 120.0 . .
C92 C91 C96 120.0 . .
C92 C91 P5 116.0(14) . .
C96 C91 P5 123.9(14) . .
C91 C92 C93 120.0 . .
C92 C93 C94 120.0 . .
C95 C94 C93 120.0 . .
C94 C95 C96 120.0 . .
C95 C96 C91 120.0 . .
C102 C100 C106 120.0 . .
C102 C100 P5 120.2(11) . .
C106 C100 P5 119.7(11) . .
C103 C102 C100 120.0 . .
C102 C103 C104 120.0 . .
C103 C104 C105 120.0 . .
C106 C105 C104 120.0 . .
C105 C106 C100 120.0 . .
C112 C111 C116 120.0 . .
C112 C111 P6 117.5(13) . .
C116 C111 P6 122.5(12) . .
C113 C112 C111 120.0 . .
C112 C113 C114 120.0 . .
C115 C114 C113 120.0 . .
C116 C115 C114 120.0 . .
C115 C116 C111 120.0 . .
C122 C121 C126 120.0 . .
C122 C121 P6 122.2(15) . .
C126 C121 P6 117.7(15) . .
C123 C122 C121 120.0 . .
C122 C123 C124 120.0 . .
C125 C124 C123 120.0 . .
C124 C125 C126 120.0 . .
C125 C126 C121 120.0 . .
C212 C211 Au1 171(2) . .
C212 C211 Ag3 98.3(18) . .
Au1 C211 Ag3 90.6(10) . .
C212 C211 Ag1 97.2(19) . .
Au1 C211 Ag1 80.8(9) . .
Ag3 C211 Ag1 120.3(9) . .
C211 C212 C213 178(3) . .
C212 C213 C214 119(2) . .
C212 C213 C218 121(2) . .
C214 C213 C218 120.0 . .
C213 C214 C215 120.0 . .
C214 C215 C216 120.0 . .
C217 C216 C215 120.0 . .
C218 C217 C216 120.0 . .
C217 C218 C213 120.0 . .
C222 C221 Au1 170(2) . .
C222 C221 Ag4 88.2(17) . .
Au1 C221 Ag4 99.3(11) . .
C222 C221 Ag2 100.4(18) . .
Au1 C221 Ag2 83.0(8) . .
Ag4 C221 Ag2 112.6(8) . .
C221 C222 C223 174(3) . .
C222 C223 C224 122(3) . .
C222 C223 C228 118(3) . .
C224 C223 C228 120.0 . .
C225 C224 C223 120.0 . .
C224 C225 C226 120.0 . .
C225 C226 C227 120.0 . .
C228 C227 C226 120.0 . .
C227 C228 C223 120.0 . .
C232 C231 Au2 165(3) . .
C232 C231 Ag3 99(2) . .
Au2 C231 Ag3 95.6(11) . .
C232 C231 Ag5 93(2) . .
Au2 C231 Ag5 82.2(9) . .
Ag3 C231 Ag5 121.0(10) . .
C231 C232 C233 169(5) . .
C234 C233 C238 120.0 . .
C234 C233 C232 103(6) . .
C238 C233 C232 137(6) . .
C233 C234 C235 120.0 . .
C236 C235 C234 120.0 . .
C235 C236 C237 120.0 . .
C238 C237 C236 120.0 . .
C237 C238 C233 120.0 . .
C242 C241 Au2 170(2) . .
C242 C241 Ag6 101(2) . .
Au2 C241 Ag6 82.5(11) . .
C242 C241 Ag4 96(2) . .
Au2 C241 Ag4 90.7(10) . .
Ag6 C241 Ag4 121.5(10) . .
C243 C242 C241 170(3) . .
C242 C243 C244 124(3) . .
C242 C243 C248 115(3) . .
C244 C243 C248 120.0 . .
C245 C244 C243 120.0 . .
C244 C245 C246 120.0 . .
C245 C246 C247 120.0 . .
C248 C247 C246 120.0 . .
C247 C248 C243 120.0 . .
C252 C251 Au3 165(2) . .
C252 C251 Ag8 102(2) . .
Au3 C251 Ag8 89.5(10) . .
C252 C251 Ag5 101(2) . .
Au3 C251 Ag5 79.9(9) . .
Ag8 C251 Ag5 122.2(10) . .
C251 C252 C253 174(4) . .
C252 C253 C254 126(3) . .
C252 C253 C258 114(3) . .
C254 C253 C258 120.0 . .
C255 C254 C253 120.0 . .
C256 C255 C254 120.0 . .
C255 C256 C257 120.0 . .
C258 C257 C256 120.0 . .
C257 C258 C253 120.0 . .
C262 C261 Au6 151(2) . .
C262 C261 Ag11 113(2) . .
Au6 C261 Ag11 94.8(11) . .
C262 C261 Ag1 90.1(17) . .
Au6 C261 Ag1 82.3(9) . .
Ag11 C261 Ag1 119.6(11) . .
C261 C262 C263 178(3) . .
C261 C262 Ag1 63.0(15) . .
C263 C262 Ag1 116.1(18) . .
C264 C263 C268 120.0 . .
C264 C263 C262 121(3) . .
C268 C263 C262 119(3) . .
C263 C264 C265 120.0 . .
C264 C265 C266 120.0 . .
C267 C266 C265 120.0 . .
C266 C267 C268 120.0 . .
C267 C268 C263 120.0 . .
C272 C271 Au4 166(2) . .
C272 C271 Ag8 103.2(19) . .
Au4 C271 Ag8 91.0(10) . .
C272 C271 Ag9 91(2) . .
Au4 C271 Ag9 84.8(9) . .
Ag8 C271 Ag9 118.2(10) . .
C271 C272 C273 178(3) . .
C274 C273 C278 120.0 . .
C274 C273 C272 117(2) . .
C278 C273 C272 123(2) . .
C273 C274 C275 120.0 . .
C276 C275 C274 120.0 . .
C275 C276 C277 120.0 . .
C278 C277 C276 120.0 . .
C277 C278 C273 120.0 . .
C282 C281 Au4 166(2) . .
C282 C281 Ag7 98.9(19) . .
Au4 C281 Ag7 94.1(10) . .
C282 C281 Ag10 97(2) . .
Au4 C281 Ag10 80.4(8) . .
Ag7 C281 Ag10 116.4(10) . .
C281 C282 C283 174(3) . .
C282 C283 C284 123(4) . .
C282 C283 C288 117(4) . .
C284 C283 C288 120.0 . .
C283 C284 C285 120.0 . .
C284 C285 C286 120.0 . .
C287 C286 C285 120.0 . .
C286 C287 C288 120.0 . .
C287 C288 C283 120.0 . .
C292 C291 Au5 167(3) . .
C292 C291 Ag11 98(2) . .
Au5 C291 Ag11 88.1(10) . .
C292 C291 Ag9 108(2) . .
Au5 C291 Ag9 77.8(9) . .
Ag11 C291 Ag9 123.6(12) . .
C291 C292 C293 179(4) . .
C294 C293 C298 120.0 . .
C294 C293 C292 123(2) . .
C298 C293 C292 117(2) . .
C295 C294 C293 120.0 . .
C294 C295 C296 120.0 . .
C297 C296 C295 120.0 . .
C296 C297 C298 120.0 . .
C297 C298 C293 120.0 . .
C302 C301 Au5 160(3) . .
C302 C301 Ag10 101(2) . .
Au5 C301 Ag10 89.5(10) . .
C302 C301 Ag12 92.3(18) . .
Au5 C301 Ag12 97.6(11) . .
Ag10 C301 Ag12 119.7(11) . .
C301 C302 C303 173(3) . .
C304 C303 C308 120.0 . .
C304 C303 C302 119(2) . .
C308 C303 C302 121(2) . .
C305 C304 C303 120.0 . .
C304 C305 C306 120.0 . .
C305 C306 C307 120.0 . .
C306 C307 C308 120.0 . .
C307 C308 C303 120.0 . .
C312 C311 Au3 173(2) . .
C312 C311 Ag6 94.7(18) . .
Au3 C311 Ag6 84.3(9) . .
C312 C311 Ag7 91.6(18) . .
Au3 C311 Ag7 94.9(10) . .
Ag6 C311 Ag7 119.1(10) . .
C311 C312 C313 174(3) . .
C314 C313 C318 120.0 . .
C314 C313 C312 123(3) . .
C318 C313 C312 117(3) . .
C315 C314 C313 120.0 . .
C314 C315 C316 120.0 . .
C317 C316 C315 120.0 . .
C316 C317 C318 120.0 . .
C317 C318 C313 120.0 . .
C322 C321 Au6 172(2) . .
C322 C321 Ag2 92.4(17) . .
Au6 C321 Ag2 85.2(8) . .
C322 C321 Ag12 97.8(18) . .
Au6 C321 Ag12 90.2(8) . .
Ag2 C321 Ag12 123.4(10) . .
C321 C322 C323 175(3) . .
C321 C322 Ag2 60.8(14) . .
C323 C322 Ag2 120.8(18) . .
C324 C323 C328 120.0 . .
C324 C323 C322 121(3) . .
C328 C323 C322 119(3) . .
C323 C324 C325 120.0 . .
C326 C325 C324 120.0 . .
C325 C326 C327 120.0 . .
C326 C327 C328 120.0 . .
C327 C328 C323 120.0 . .
C332 C331 Ag3 133(2) . .
C332 C331 Ag11 129(2) . .
Ag3 C331 Ag11 83.1(8) . .
C332 C331 Ag8 123(2) . .
Ag3 C331 Ag8 86.7(8) . .
Ag11 C331 Ag8 86.7(8) . .
C331 C332 C333 179(4) . .
C334 C333 C338 120.0 . .
C334 C333 C332 115(5) . .
C338 C333 C332 125(5) . .
C333 C334 C335 120.0 . .
C336 C335 C334 120.0 . .
C335 C336 C337 120.0 . .
C338 C337 C336 120.0 . .
C337 C338 C333 120.0 . .
C342 C341 Ag4 138(2) . .
C342 C341 Ag7 126(2) . .
Ag4 C341 Ag7 83.3(8) . .
C342 C341 Ag12 125(2) . .
Ag4 C341 Ag12 82.4(8) . .
Ag7 C341 Ag12 84.0(9) . .
C341 C342 C343 173(3) . .
C344 C343 C348 120.0 . .
C344 C343 C342 129(3) . .
C348 C343 C342 111(3) . .
C343 C344 C345 120.0 . .
C344 C345 C346 120.0 . .
C345 C346 C347 120.0 . .
C348 C347 C346 120.0 . .
C347 C348 C343 120.0 . .
F46 Sb4 F43 90.8(15) . .
F46 Sb4 F42 96.2(15) . .
F43 Sb4 F42 81.3(14) . .
F46 Sb4 F41 86.5(14) . .
F43 Sb4 F41 176.5(17) . .
F42 Sb4 F41 101.2(16) . .
F46 Sb4 F44 89.7(14) . .
F43 Sb4 F44 91.0(15) . .
F42 Sb4 F44 170.3(17) . .
F41 Sb4 F44 86.7(14) . .
F46 Sb4 F45 173.0(17) . .
F43 Sb4 F45 88.0(14) . .
F42 Sb4 F45 90.5(15) . .
F41 Sb4 F45 94.3(15) . .
F44 Sb4 F45 83.4(14) . .
F53 Sb5 F53 180(4) 3_655 .
F53 Sb5 F52 74.8(2) 3_655 .
F53 Sb5 F52 105.2(2) . .
F53 Sb5 F52 105.2(2) 3_655 3_655
F53 Sb5 F52 74.8(2) . 3_655
F52 Sb5 F52 180(5) . 3_655
F53 Sb5 F51 105.2(2) 3_655 3_655
F53 Sb5 F51 74.8(2) . 3_655
F52 Sb5 F51 74.9(2) . 3_655
F52 Sb5 F51 105.1(2) 3_655 3_655
F53 Sb5 F51 74.8(2) 3_655 .
F53 Sb5 F51 105.2(2) . .
F52 Sb5 F51 105.1(2) . .
F52 Sb5 F51 74.9(2) 3_655 .
F51 Sb5 F51 180.000(1) 3_655 .
F66 Sb6 F63 92.3(16) . .
F66 Sb6 F62 97.4(16) . .
F63 Sb6 F62 81.0(15) . .
F66 Sb6 F64 88.2(15) . .
F63 Sb6 F64 91.6(16) . .
F62 Sb6 F64 170.8(18) . .
F66 Sb6 F61 86.0(15) . .
F63 Sb6 F61 178.2(19) . .
F62 Sb6 F61 99.9(17) . .
F64 Sb6 F61 87.6(15) . .
F66 Sb6 F65 172.8(18) . .
F63 Sb6 F65 88.4(15) . .
F62 Sb6 F65 89.8(15) . .
F64 Sb6 F65 84.6(15) . .
F61 Sb6 F65 93.1(16) . .

loop_
_geom_bond_atom_site_label_1
_geom_bond_atom_site_label_2
_geom_bond_distance
_geom_bond_site_symmetry_2
Au1 C221 1.99(3) .
Au1 C211 2.04(3) .
Au1 Ag1 2.923(2) .
Au1 Ag2 2.993(2) .
Au1 Ag3 3.184(2) .
Au2 C231 2.04(3) .
Au2 C241 2.09(4) .
Au2 Ag6 2.938(2) .
Au2 Ag5 3.021(3) .
Au2 Ag3 3.237(2) .
Au2 Ag4 3.248(2) .
Au3 C311 1.95(3) .
Au3 C251 2.16(3) .
Au3 Ag6 2.959(2) .
Au3 Ag5 2.959(2) .
Au3 Ag8 3.235(2) .
Au3 Ag7 3.244(2) .
Au4 C281 2.01(3) .
Au4 C271 2.04(3) .
Au4 Ag10 2.963(2) .
Au4 Ag9 3.052(2) .
Au4 Ag8 3.171(2) .
Au4 Ag7 3.237(2) .
Au5 C301 1.90(3) .
Au5 C291 2.14(3) .
Au5 Ag9 2.898(2) .
Au5 Ag10 2.935(3) .
Au5 Ag11 3.167(3) .
Au5 Ag12 3.255(3) .
Au5 Au6 3.266(2) .
Au6 C321 1.98(3) .
Au6 C261 2.12(3) .
Au6 Ag2 2.955(2) .
Au6 Ag1 2.984(2) .
Au6 Ag12 3.117(3) .
Au6 Ag11 3.230(3) .
Ag1 P1 2.388(6) .
Ag1 C261 2.41(2) .
Ag1 C211 2.44(3) .
Ag1 C262 2.70(2) .
Ag1 Ag2 3.233(3) .
Ag2 C321 2.37(2) .
Ag2 P2 2.390(6) .
Ag2 C221 2.49(2) .
Ag2 C322 2.71(2) .
Ag3 C331 2.19(2) .
Ag3 C231 2.32(2) .
Ag3 C211 2.42(2) .
Ag3 Ag11 2.938(3) .
Ag3 Ag13 2.956(5) .
Ag3 Ag8 3.045(3) .
Ag4 C341 2.24(2) .
Ag4 C241 2.46(2) .
Ag4 C221 2.47(2) .
Ag4 Ag13 2.966(5) .
Ag4 Ag12 2.982(3) .
Ag4 Ag7 2.985(3) .
Ag5 P5 2.415(7) .
Ag5 C251 2.44(2) .
Ag5 C231 2.52(2) .
Ag5 Ag6 3.233(3) .
Ag6 C241 2.36(2) .
Ag6 P6 2.402(6) .
Ag6 C311 2.43(2) .
Ag7 C341 2.25(2) .
Ag7 C281 2.40(2) .
Ag7 C311 2.43(2) .
Ag7 Ag13 2.975(5) .
Ag7 Ag12 3.040(3) .
Ag8 C331 2.25(2) .
Ag8 C271 2.39(2) .
Ag8 C251 2.43(2) .
Ag8 Ag13 2.897(5) .
Ag8 Ag11 3.083(3) .
Ag9 P3 2.422(6) .
Ag9 C291 2.46(3) .
Ag9 C271 2.46(2) .
Ag9 Ag10 3.183(3) .
Ag10 C301 2.25(2) .
Ag10 P4 2.415(6) .
Ag10 C281 2.54(2) .
Ag11 C331 2.24(2) .
Ag11 C261 2.27(2) .
Ag11 C291 2.40(3) .
Ag11 Ag13 2.998(6) .
Ag12 C341 2.29(3) .
Ag12 C301 2.40(2) .
Ag12 C321 2.40(2) .
Ag12 Ag13 2.962(5) .
Sb1 F16 1.859(15) .
Sb1 F13 1.875(19) .
Sb1 F12 1.895(17) .
Sb1 F14 1.904(16) .
Sb1 F11 1.92(2) .
Sb1 F15 1.928(17) .
Sb2 F22 1.88(2) .
Sb2 F23 1.88(2) .
Sb2 F26 1.89(2) .
Sb2 F21 1.92(2) .
Sb2 F24 1.94(2) .
Sb2 F25 1.94(2) .
Sb3 F32 1.86(2) .
Sb3 F36 1.87(2) .
Sb3 F33 1.88(2) .
Sb3 F31 1.91(2) .
Sb3 F34 1.93(2) .
Sb3 F35 1.94(2) .
P1 C11 1.839(15) .
P1 C21 1.839(17) .
P1 C1 1.85(2) .
P2 C41 1.812(16) .
P2 C31 1.826(14) .
P2 C1 1.86(2) .
P3 C61 1.797(15) .
P3 C51 1.803(15) .
P3 C2 1.87(2) .
P4 C81 1.787(17) .
P4 C71 1.82(3) .
P4 C2 1.87(2) .
P5 C100 1.801(14) .
P5 C91 1.830(16) .
P5 C3 1.86(2) .
P6 C121 1.814(18) .
P6 C111 1.837(16) .
P6 C3 1.86(2) .
C11 C12 1.3900 .
C11 C16 1.3900 .
C12 C13 1.3900 .
C13 C14 1.3900 .
C14 C15 1.3900 .
C15 C16 1.3900 .
C21 C22 1.3900 .
C21 C26 1.3900 .
C22 C23 1.3900 .
C23 C24 1.3900 .
C24 C25 1.3900 .
C25 C26 1.3900 .
C31 C32 1.3900 .
C31 C36 1.3900 .
C32 C33 1.3900 .
C33 C34 1.3900 .
C34 C35 1.3900 .
C35 C36 1.3900 .
C41 C42 1.3900 .
C41 C46 1.3900 .
C42 C43 1.3900 .
C43 C44 1.3900 .
C44 C45 1.3900 .
C45 C46 1.3900 .
C51 C52 1.3900 .
C51 C56 1.3900 .
C52 C53 1.3900 .
C53 C54 1.3900 .
C54 C55 1.3900 .
C55 C56 1.3900 .
C61 C62 1.3900 .
C61 C66 1.3900 .
C62 C63 1.3900 .
C63 C64 1.3900 .
C64 C65 1.3900 .
C65 C66 1.3900 .
C71 C76 1.44(4) .
C71 C72 1.54(4) .
C72 C73 1.44(5) .
C73 C74 1.40(6) .
C74 C75 1.36(5) .
C75 C76 1.37(4) .
C81 C82 1.3900 .
C81 C86 1.3900 .
C82 C83 1.3900 .
C83 C84 1.3900 .
C84 C85 1.3900 .
C85 C86 1.3900 .
C91 C92 1.3900 .
C91 C96 1.3900 .
C92 C93 1.3900 .
C93 C94 1.3900 .
C94 C95 1.3900 .
C95 C96 1.3900 .
C100 C102 1.3900 .
C100 C106 1.3900 .
C102 C103 1.3900 .
C103 C104 1.3900 .
C104 C105 1.3900 .
C105 C106 1.3900 .
C111 C112 1.3900 .
C111 C116 1.3900 .
C112 C113 1.3900 .
C113 C114 1.3900 .
C114 C115 1.3900 .
C115 C116 1.3900 .
C121 C122 1.3900 .
C121 C126 1.3900 .
C122 C123 1.3900 .
C123 C124 1.3900 .
C124 C125 1.3900 .
C125 C126 1.3900 .
C211 C212 1.26(3) .
C212 C213 1.37(3) .
C213 C214 1.3900 .
C213 C218 1.3900 .
C214 C215 1.3900 .
C215 C216 1.3900 .
C216 C217 1.3900 .
C217 C218 1.3900 .
C221 C222 1.25(3) .
C222 C223 1.36(3) .
C223 C224 1.3900 .
C223 C228 1.3900 .
C224 C225 1.3900 .
C225 C226 1.3900 .
C226 C227 1.3900 .
C227 C228 1.3900 .
C231 C232 1.17(4) .
C232 C233 1.44(5) .
C233 C234 1.3900 .
C233 C238 1.3900 .
C234 C235 1.3900 .
C235 C236 1.3900 .
C236 C237 1.3900 .
C237 C238 1.3900 .
C241 C242 1.22(4) .
C242 C243 1.18(3) .
C243 C244 1.3900 .
C243 C248 1.3900 .
C244 C245 1.3900 .
C245 C246 1.3900 .
C246 C247 1.3900 .
C247 C248 1.3900 .
C251 C252 1.11(3) .
C252 C253 1.30(3) .
C253 C254 1.3900 .
C253 C258 1.3900 .
C254 C255 1.3900 .
C255 C256 1.3900 .
C256 C257 1.3900 .
C257 C258 1.3900 .
C261 C262 1.22(3) .
C262 C263 1.42(3) .
C263 C264 1.3900 .
C263 C268 1.3900 .
C264 C265 1.3900 .
C265 C266 1.3900 .
C266 C267 1.3900 .
C267 C268 1.3900 .
C271 C272 1.20(3) .
C272 C273 1.45(3) .
C273 C274 1.3900 .
C273 C278 1.3900 .
C274 C275 1.3900 .
C275 C276 1.3900 .
C276 C277 1.3900 .
C277 C278 1.3900 .
C281 C282 1.17(3) .
C282 C283 1.35(3) .
C283 C284 1.3900 .
C283 C288 1.3900 .
C284 C285 1.3900 .
C285 C286 1.3900 .
C286 C287 1.3900 .
C287 C288 1.3900 .
C291 C292 1.16(3) .
C292 C293 1.43(4) .
C293 C294 1.3900 .
C293 C298 1.3900 .
C294 C295 1.3900 .
C295 C296 1.3900 .
C296 C297 1.3900 .
C297 C298 1.3900 .
C301 C302 1.29(4) .
C302 C303 1.47(4) .
C303 C304 1.3900 .
C303 C308 1.3900 .
C304 C305 1.3900 .
C305 C306 1.3900 .
C306 C307 1.3900 .
C307 C308 1.3900 .
C311 C312 1.20(3) .
C312 C313 1.59(4) .
C313 C314 1.3900 .
C313 C318 1.3900 .
C314 C315 1.3900 .
C315 C316 1.3900 .
C316 C317 1.3900 .
C317 C318 1.3900 .
C321 C322 1.22(3) .
C322 C323 1.47(3) .
C323 C324 1.3900 .
C323 C328 1.3900 .
C324 C325 1.3900 .
C325 C326 1.3900 .
C326 C327 1.3900 .
C327 C328 1.3900 .
C331 C332 1.17(3) .
C332 C333 1.52(5) .
C333 C334 1.3900 .
C333 C338 1.3900 .
C334 C335 1.3900 .
C335 C336 1.3900 .
C336 C337 1.3900 .
C337 C338 1.3900 .
C341 C342 1.14(3) .
C342 C343 1.43(3) .
C343 C344 1.3900 .
C343 C348 1.3900 .
C344 C345 1.3900 .
C345 C346 1.3900 .
C346 C347 1.3900 .
C347 C348 1.3900 .
Sb4 F46 1.88(2) .
Sb4 F43 1.91(2) .
Sb4 F42 1.91(2) .
Sb4 F41 1.92(2) .
Sb4 F44 1.93(2) .
Sb4 F45 1.95(2) .
Sb5 F53 1.750(2) 3_655
Sb5 F53 1.750(2) .
Sb5 F52 1.750(2) .
Sb5 F52 1.750(2) 3_655
Sb5 F51 1.751(2) 3_655
Sb5 F51 1.751(2) .
Sb6 F66 1.87(2) .
Sb6 F63 1.88(2) .
Sb6 F62 1.90(2) .
Sb6 F64 1.92(2) .
Sb6 F61 1.93(3) .
Sb6 F65 1.94(2) .
